data_1514866
loop_
_publ_author_name
'Feng, Yongqiang'
'Wang, Taishan'
'Wu, Jingyi'
'Feng, Lai'
'Xiang, Junfeng'
'Ma, Yihan'
'Zhang, Zhuxia'
'Jiang, Li'
'Shu, Chunying'
'Wang, Chunru'

_publ_section_title
;
 Structural and electronic studies of metal carbide clusterfullerene
 Sc2C2@Cs-C72.
;
_journal_issue 15
_journal_name_full Nanoscale
_journal_page_first 6704
_journal_page_last 6707
_journal_paper_doi 10.1039/c3nr01739g
_journal_volume 5
_journal_year 2013
_chemical_formula_moiety 'C74 Sc2, C36 H44 N4 Ni, 1.56(C6 H6), 0.45(C H Cl3)'
_chemical_formula_sum 'C119.81 H53.81 Cl1.25 N4 Ni Sc2'
_chemical_formula_weight 1742.14
_chemical_name_systematic
;
?
;
_space_group_IT_number 12
_symmetry_cell_setting monoclinic
_symmetry_space_group_name_Hall '-C 2y'
_symmetry_space_group_name_H-M 'C 1 2/m 1'
_atom_sites_solution_hydrogens geom
_atom_sites_solution_primary direct
_atom_sites_solution_secondary difmap
_audit_creation_method SHELXL-97
_cell_angle_alpha 90.00
_cell_angle_beta 94.07
_cell_angle_gamma 90.00
_cell_formula_units_Z 4
_cell_length_a 25.054
_cell_length_b 15.018
_cell_length_c 19.103
_cell_measurement_temperature 173(2)
_cell_volume 7169.587
_computing_cell_refinement 'Bruker SMART'
_computing_data_collection 'Bruker SMART'
_computing_data_reduction 'Bruker SMART'
_computing_molecular_graphics 'Bruker SHELXTL'
_computing_publication_material 'Bruker SHELXTL'
_computing_structure_refinement 'SHELXL-97 (Sheldrick, 1997)'
_computing_structure_solution 'SHELXS-97 (Sheldrick, 1990)'
_diffrn_ambient_temperature 173(2)
_diffrn_measured_fraction_theta_full 0.996
_diffrn_measured_fraction_theta_max 0.996
_diffrn_radiation_monochromator graphite
_diffrn_radiation_source 'fine-focus sealed tube'
_diffrn_radiation_type MoK\a
_diffrn_radiation_wavelength 0.71073
_diffrn_reflns_av_R_equivalents 0.0530
_diffrn_reflns_av_sigmaI/netI 0.0507
_diffrn_reflns_limit_h_max 31
_diffrn_reflns_limit_h_min -32
_diffrn_reflns_limit_k_max 19
_diffrn_reflns_limit_k_min -19
_diffrn_reflns_limit_l_max 24
_diffrn_reflns_limit_l_min -24
_diffrn_reflns_number 26990
_diffrn_reflns_theta_full 27.47
_diffrn_reflns_theta_max 27.47
_diffrn_reflns_theta_min 1.07
_exptl_absorpt_coefficient_mu 0.559
_exptl_absorpt_correction_T_max 0.8963
_exptl_absorpt_correction_T_min 0.8501
_exptl_absorpt_correction_type empirical
_exptl_crystal_colour black
_exptl_crystal_density_diffrn 1.614
_exptl_crystal_density_method 'not measured'
_exptl_crystal_description block
_exptl_crystal_F_000 3568
_exptl_crystal_size_max 0.30
_exptl_crystal_size_mid 0.23
_exptl_crystal_size_min 0.20
_refine_diff_density_max 1.263
_refine_diff_density_min -0.642
_refine_diff_density_rms 0.097
_refine_ls_extinction_method none
_refine_ls_goodness_of_fit_ref 1.137
_refine_ls_hydrogen_treatment constr
_refine_ls_matrix_type full
_refine_ls_number_parameters 1025
_refine_ls_number_reflns 8498
_refine_ls_number_restraints 2799
_refine_ls_restrained_S_all 1.349
_refine_ls_R_factor_all 0.1190
_refine_ls_R_factor_gt 0.1055
_refine_ls_shift/su_max 0.004
_refine_ls_shift/su_mean 0.000
_refine_ls_structure_factor_coef Fsqd
_refine_ls_weighting_details 'calc w=1/[\s^2^(Fo^2^)+(0.1459P)^2^+19.0893P] where P=(Fo^2^+2Fc^2^)/3'
_refine_ls_weighting_scheme calc
_refine_ls_wR_factor_gt 0.2766
_refine_ls_wR_factor_ref 0.2906
_reflns_number_gt 7273
_reflns_number_total 8498
_reflns_threshold_expression >2sigma(I)
_cod_data_source_file c3nr01739g.txt
_cod_data_source_block sc2c74-ii
_cod_original_cell_volume 7169.6
_cod_original_sg_symbol_H-M 'C 2/m'
_cod_database_code 1514866

loop_
_symmetry_equiv_pos_as_xyz
'x, y, z'
'-x, y, -z'
'x+1/2, y+1/2, z'
'-x+1/2, y+1/2, -z'
'-x, -y, -z'
'x, -y, z'
'-x+1/2, -y+1/2, -z'
'x+1/2, -y+1/2, z'

loop_
_atom_site_label
_atom_site_type_symbol
_atom_site_fract_x
_atom_site_fract_y
_atom_site_fract_z
_atom_site_U_iso_or_equiv
_atom_site_adp_type
_atom_site_occupancy
_atom_site_symmetry_multiplicity
_atom_site_calc_flag
_atom_site_refinement_flags
_atom_site_disorder_assembly
_atom_site_disorder_group
Ni1 Ni 0.47916(3) 0.0000 0.08604(4) 0.0307(3) Uani 1 2 d S . .
N3 N 0.5329(2) 0.0000 0.1664(3) 0.0360(11) Uani 1 2 d S . .
N1 N 0.42302(18) 0.0000 0.0084(3) 0.0323(10) Uani 1 2 d S . .
N2 N 0.47798(13) 0.1308(2) 0.0872(2) 0.0353(8) Uani 1 1 d . . .
C8P C 0.39780(16) 0.0725(3) -0.0225(2) 0.0345(9) Uani 1 1 d . . .
C6P C 0.44641(17) 0.1865(3) 0.0448(3) 0.0384(10) Uani 1 1 d . . .
C3P C 0.50770(17) 0.1872(3) 0.1317(3) 0.0386(10) Uani 1 1 d . . .
C1P C 0.55519(17) 0.0721(3) 0.2013(3) 0.0390(10) Uani 1 1 d . . .
C2P C 0.54429(18) 0.1595(3) 0.1849(3) 0.0417(10) Uani 1 1 d . . .
H2P H 0.5632 0.2040 0.2119 0.050 Uiso 1 1 calc R . .
C7P C 0.40932(17) 0.1602(3) -0.0070(3) 0.0386(10) Uani 1 1 d . . .
H7P H 0.3905 0.2049 -0.0338 0.046 Uiso 1 1 calc R . .
C9P C 0.35595(16) 0.0447(3) -0.0748(2) 0.0386(10) Uani 1 1 d . . .
C5P C 0.45638(18) 0.2787(3) 0.0636(3) 0.0438(11) Uani 1 1 d . . .
C4P C 0.49440(19) 0.2793(3) 0.1171(3) 0.0452(11) Uani 1 1 d . . .
C12P C 0.4272(2) 0.3562(3) 0.0285(3) 0.0547(14) Uani 1 1 d . . .
H12A H 0.4245 0.3467 -0.0229 0.066 Uiso 1 1 calc R . .
H12B H 0.4481 0.4112 0.0384 0.066 Uiso 1 1 calc R . .
C16P C 0.59068(18) 0.0448(3) 0.2607(3) 0.0439(11) Uani 1 1 d . . .
C10P C 0.31841(18) 0.1072(4) -0.1145(3) 0.0459(11) Uani 1 1 d . . .
H10A H 0.3035 0.0778 -0.1580 0.055 Uiso 1 1 calc R . .
H10B H 0.3383 0.1607 -0.1281 0.055 Uiso 1 1 calc R . .
C14P C 0.5177(2) 0.3563(3) 0.1592(4) 0.0624(16) Uani 1 1 d . . .
H14A H 0.5122 0.4117 0.1315 0.075 Uiso 1 1 calc R . .
H14B H 0.5567 0.3472 0.1681 0.075 Uiso 1 1 calc R . .
C11P C 0.2725(2) 0.1352(5) -0.0702(4) 0.0676(17) Uani 1 1 d . . .
H11A H 0.2483 0.1754 -0.0975 0.101 Uiso 1 1 calc R . .
H11B H 0.2871 0.1658 -0.0278 0.101 Uiso 1 1 calc R . .
H11C H 0.2527 0.0823 -0.0569 0.101 Uiso 1 1 calc R . .
C17P C 0.6186(2) 0.1078(4) 0.3122(3) 0.0560(14) Uani 1 1 d . . .
H17A H 0.6346 0.1570 0.2862 0.067 Uiso 1 1 calc R . .
H17B H 0.6479 0.0759 0.3391 0.067 Uiso 1 1 calc R . .
C18P C 0.5803(3) 0.1470(5) 0.3635(3) 0.0726(18) Uani 1 1 d . . .
H18A H 0.6000 0.1877 0.3960 0.109 Uiso 1 1 calc R . .
H18B H 0.5649 0.0986 0.3901 0.109 Uiso 1 1 calc R . .
H18C H 0.5515 0.1795 0.3371 0.109 Uiso 1 1 calc R . .
C13P C 0.3712(2) 0.3686(4) 0.0533(4) 0.0729(19) Uani 1 1 d . . .
H13A H 0.3538 0.4193 0.0288 0.109 Uiso 1 1 calc R . .
H13B H 0.3736 0.3798 0.1040 0.109 Uiso 1 1 calc R . .
H13C H 0.3500 0.3146 0.0431 0.109 Uiso 1 1 calc R . .
C15P C 0.4928(3) 0.3677(5) 0.2295(4) 0.091(3) Uani 1 1 d . . .
H15A H 0.5090 0.4192 0.2544 0.136 Uiso 1 1 calc R . .
H15B H 0.4992 0.3140 0.2579 0.136 Uiso 1 1 calc R . .
H15C H 0.4541 0.3773 0.2211 0.136 Uiso 1 1 calc R . .
C01A C 0.2639(11) 0.1541(16) 0.4468(12) 0.195(13) Uani 0.50 1 d PDU A -1
C1A C 0.3312(10) 0.2548(13) 0.3121(11) 0.181(13) Uani 0.50 1 d PDU A -1
C2A C 0.2960(9) 0.2489(12) 0.2537(12) 0.139(9) Uani 0.50 1 d PDU A -1
C3A C 0.2422(11) 0.2289(13) 0.2556(15) 0.143(11) Uani 0.50 1 d PDU A -1
C4A C 0.2239(13) 0.2157(19) 0.3279(16) 0.189(13) Uani 0.50 1 d PDU A -1
C5A C 0.2632(10) 0.2193(13) 0.3919(13) 0.169(11) Uani 0.50 1 d PDU A -1
C6A C 0.3187(12) 0.2373(14) 0.3777(14) 0.191(12) Uani 0.50 1 d PDU A -1
C7A C 0.3534(10) 0.1815(18) 0.4248(16) 0.173(12) Uani 0.50 1 d PDU A -1
C8A C 0.4037(9) 0.1480(18) 0.4017(15) 0.184(12) Uani 0.50 1 d PDU A -1
C9A C 0.4124(8) 0.1680(17) 0.3326(12) 0.173(14) Uani 0.50 1 d PDU A -1
C10A C 0.3791(7) 0.2240(13) 0.2965(11) 0.152(9) Uani 0.50 1 d PDU A -1
C11A C 0.3755(7) 0.1987(14) 0.2281(10) 0.137(9) Uani 0.50 1 d PDU A -1
C12A C 0.3244(9) 0.2132(12) 0.2018(10) 0.124(8) Uani 0.50 1 d PDU A -1
C13A C 0.1777(9) 0.1056(18) 0.3982(12) 0.179(12) Uani 0.50 1 d PDU A -1
C14A C 0.1347(7) 0.0341(15) 0.3008(12) 0.157(11) Uani 0.50 1 d PDU A -1
C15A C 0.3186(12) 0.1302(17) 0.4670(12) 0.198(13) Uani 0.50 1 d PDU A -1
C16A C 0.4078(6) 0.1275(14) 0.2218(9) 0.123(8) Uani 0.50 1 d PDU A -1
C17A C 0.4313(7) 0.1077(14) 0.2880(12) 0.126(9) Uani 0.50 1 d PDU A -1
C18A C 0.3843(11) 0.0609(19) 0.1736(15) 0.130(10) Uani 0.50 1 d PDU A -1
C19A C 0.3361(10) 0.0716(17) 0.1299(13) 0.107(8) Uani 0.50 1 d PDU A -1
C20A C 0.3059(10) 0.1580(13) 0.1470(12) 0.118(8) Uani 0.50 1 d PDU A -1
C21A C 0.2477(8) 0.1396(14) 0.1469(11) 0.119(9) Uani 0.50 1 d PDU A -1
C22A C 0.2179(8) 0.1821(14) 0.1993(11) 0.123(8) Uani 0.50 1 d PDU A -1
C23A C 0.1593(10) -0.0275(16) 0.1847(14) 0.170(13) Uani 0.50 1 d PDU A -1
C24A C 0.1800(9) 0.1636(17) 0.3374(14) 0.180(12) Uani 0.50 1 d PDU A -1
C25A C 0.1536(8) 0.1196(18) 0.2780(11) 0.155(12) Uani 0.50 1 d PDU A -1
C26A C 0.1716(8) 0.1302(18) 0.2093(11) 0.160(11) Uani 0.50 1 d PDU A -1
C27A C 0.2187(9) 0.0598(16) 0.1249(10) 0.146(10) Uani 0.50 1 d PDU A -1
C29A C 0.2517(8) -0.012(2) 0.1059(8) 0.138(8) Uani 0.50 1 d PDU A -1
C30A C 0.3062(8) -0.0117(19) 0.1093(6) 0.093(6) Uani 0.50 1 d PDU A -1
C31A C 0.2196(9) 0.095(2) 0.4543(13) 0.199(13) Uani 0.50 1 d PDU A -1
C32A C 0.4149(9) 0.0614(16) 0.4249(12) 0.165(12) Uani 0.50 1 d PDU A -1
C33A C 0.4392(5) -0.0019(19) 0.3753(9) 0.143(7) Uani 1 2 d SDU A -1
C34A C 0.4438(6) 0.0175(18) 0.3029(11) 0.127(8) Uani 0.50 1 d PDU A -1
C35A C 0.1721(10) 0.0549(17) 0.1634(13) 0.171(12) Uani 0.50 1 d PDU A -1
C36A C 0.1380(8) -0.0389(14) 0.2507(13) 0.151(11) Uani 0.50 1 d PDU A -1
C37A C 0.3313(10) 0.0457(17) 0.4964(10) 0.151(10) Uani 0.50 1 d PDU A -1
C38A C 0.1491(8) 0.0249(16) 0.3749(12) 0.187(13) Uani 0.50 1 d PDU A -1
C41A C 0.2327(9) 0.0113(19) 0.4846(10) 0.211(12) Uani 0.50 1 d PDU A -1
C42A C 0.3821(7) 0.0085(18) 0.4734(8) 0.147(8) Uani 0.50 1 d PDU A -1
C61F C 0.2084(8) -0.2069(15) 0.3653(13) 0.156(11) Uani 0.50 1 d PDU A -1
C62F C 0.2854(8) -0.2618(15) 0.3347(10) 0.151(9) Uani 0.50 1 d PDU A -1
C63F C 0.2353(9) -0.2404(15) 0.3106(11) 0.181(13) Uani 0.50 1 d PDU A -1
C64F C 0.2903(8) -0.2423(17) 0.4047(11) 0.220(14) Uani 0.50 1 d PDU A -1
C65F C 0.2431(9) -0.2077(17) 0.4232(13) 0.207(14) Uani 0.50 1 d PDU A -1
C72F C 0.2884(10) -0.012(2) 0.5044(9) 0.205(11) Uani 0.50 1 d PDU A -1
C73F C 0.3451(10) -0.1438(18) 0.4688(15) 0.190(13) Uani 0.50 1 d PDU A -1
C74F C 0.2047(10) -0.069(2) 0.4613(13) 0.231(15) Uani 0.50 1 d PDU A -1
C75F C 0.3685(9) -0.2148(15) 0.3607(13) 0.140(9) Uani 0.50 1 d PDU A -1
C76F C 0.4297(6) -0.0477(12) 0.2530(9) 0.106(6) Uani 0.50 1 d PDU A -1
C77F C 0.1865(9) -0.1642(14) 0.2266(14) 0.175(13) Uani 0.50 1 d PDU A -1
C78F C 0.1890(9) -0.1053(19) 0.1692(12) 0.165(12) Uani 0.50 1 d PDU A -1
C79F C 0.1546(10) -0.1243(15) 0.2771(12) 0.183(15) Uani 0.50 1 d PDU A -1
C80F C 0.1650(11) -0.1455(16) 0.3479(16) 0.210(14) Uani 0.50 1 d PDU A -1
C81F C 0.1613(13) -0.066(2) 0.4027(15) 0.229(15) Uani 0.50 1 d PDU A -1
C82F C 0.2951(10) -0.1050(19) 0.4941(10) 0.172(12) Uani 0.50 1 d PDU A -1
C83F C 0.4219(9) -0.0937(14) 0.3922(10) 0.131(9) Uani 0.50 1 d PDU A -1
C84F C 0.4024(7) -0.0240(12) 0.1876(11) 0.106(9) Uani 0.50 1 d PDU A -1
C85F C 0.3229(9) -0.0936(18) 0.1330(10) 0.132(11) Uani 0.50 1 d PDU A -1
C86F C 0.2791(13) -0.1439(17) 0.1445(14) 0.137(11) Uani 0.50 1 d PDU A -1
C87F C 0.2762(12) -0.2079(15) 0.1987(13) 0.136(8) Uani 0.50 1 d PDU A -1
C88F C 0.2279(10) -0.2225(16) 0.2405(15) 0.161(12) Uani 0.50 1 d PDU A -1
C89F C 0.2439(12) -0.1428(19) 0.4676(14) 0.220(15) Uani 0.50 1 d PDU A -1
C90F C 0.3334(10) -0.2455(16) 0.3077(12) 0.190(13) Uani 0.50 1 d PDU A -1
C91F C 0.3687(9) -0.0965(17) 0.1657(13) 0.132(10) Uani 0.50 1 d PDU A -1
C92F C 0.3406(9) -0.2131(15) 0.4205(12) 0.213(14) Uani 0.50 1 d PDU A -1
C93F C 0.3745(11) -0.1651(16) 0.2170(15) 0.148(10) Uani 0.50 1 d PDU A -1
C94F C 0.2349(10) -0.094(2) 0.1280(14) 0.172(13) Uani 0.50 1 d PDU A -1
C95F C 0.4146(12) -0.1604(17) 0.3430(13) 0.154(11) Uani 0.50 1 d PDU A -1
C96F C 0.3869(8) -0.0878(14) 0.4533(9) 0.145(10) Uani 0.50 1 d PDU A -1
C97F C 0.4126(10) -0.1349(16) 0.2714(11) 0.154(11) Uani 0.50 1 d PDU A -1
C99F C 0.3287(12) -0.218(2) 0.2346(15) 0.153(10) Uani 0.50 1 d PDU A -1
Sc1 Sc 0.3376(2) 0.1188(3) 0.2923(3) 0.063(2) Uani 0.250(7) 1 d PU A 1
Sc2 Sc 0.3668(5) 0.0540(18) 0.3293(9) 0.228(17) Uani 0.212(8) 1 d PU . 2
Sc3 Sc 0.2103(5) 0.0495(13) 0.324(2) 0.190(13) Uani 0.197(14) 1 d PU . 3
Sc4 Sc 0.2874(3) 0.1348(5) 0.3494(4) 0.055(3) Uani 0.143(5) 1 d PU B 4
Sc5 Sc 0.2345(16) 0.0772(19) 0.3625(10) 0.121(13) Uani 0.123(13) 1 d PU . 5
Sc6 Sc 0.2659(19) 0.0000 0.4148(17) 0.140(17) Uani 0.089(10) 2 d SPU C 6
Sc7 Sc 0.224(2) 0.0000 0.393(3) 0.090(16) Uiso 0.058(11) 2 d SPU D 8
C21S C 0.2842(6) 0.5000 0.3441(8) 0.101(6) Uani 0.654(10) 2 d SPDU E 12
H21S H 0.2590 0.5000 0.3791 0.121 Uiso 0.654(10) 2 calc SPR E 12
C22S C 0.2670(6) 0.5000 0.2748(8) 0.106(7) Uani 0.654(10) 2 d SPDU E 12
H22S H 0.2296 0.5000 0.2622 0.127 Uiso 0.654(10) 2 calc SPR E 12
C23S C 0.3037(6) 0.5000 0.2205(8) 0.097(6) Uani 0.654(10) 2 d SPDU E 12
H23S H 0.2914 0.5000 0.1723 0.116 Uiso 0.654(10) 2 calc SPR E 12
C24S C 0.3562(6) 0.5000 0.2406(7) 0.087(5) Uani 0.654(10) 2 d SPDU E 12
H24S H 0.3813 0.5000 0.2056 0.104 Uiso 0.654(10) 2 calc SPR E 12
C25S C 0.3756(6) 0.5000 0.3133(7) 0.089(5) Uani 0.654(10) 2 d SPDU E 12
H25S H 0.4130 0.5000 0.3260 0.106 Uiso 0.654(10) 2 calc SPR E 12
C26S C 0.3396(3) 0.5000 0.3639(3) 0.098(7) Uani 0.654(10) 2 d SPDU E 12
H26S H 0.3518 0.5000 0.4121 0.117 Uiso 0.654(10) 2 calc SPR E 12
Cl12 Cl 0.2537(3) 0.4819 0.3121(3) 0.103(8) Uani 0.106(9) 1 d PR . 13
Cl11 Cl 0.3306(3) 0.4617 0.2045(3) 0.103(8) Uani 0.106(9) 1 d PR . 13
Cl13 Cl 0.3680(3) 0.4634 0.3534(3) 0.103(8) Uani 0.106(9) 1 d PR . 13
C01S C 0.3152(3) 0.4333 0.2910(3) 0.103(8) Uani 0.106(9) 1 d PR . 13
H01S H 0.3106 0.3611 0.2932 0.123 Uiso 0.106(9) 1 d PR . 13
Cl23 Cl 0.3620(3) 0.5000 0.3551(3) 0.101(5) Uani 0.239(15) 2 d SPRD . 14
Cl22 Cl 0.2474(3) 0.5000 0.3118(3) 0.101(5) Uani 0.239(15) 2 d SPRD . 14
Cl21 Cl 0.3264(3) 0.5000 0.2056(3) 0.101(5) Uani 0.239(15) 2 d SPRD . 14
C3S C 0.3120(3) 0.4593 0.2909(3) 0.101(5) Uani 0.239(15) 1 d PRD . 14
H3S H 0.3121 0.3867 0.2911 0.121 Uiso 0.239(15) 1 d PR . 14
C02S C 0.4385(5) 0.3661(11) 0.4999(10) 0.113(5) Uani 0.912(7) 1 d PDU . 1
H02S H 0.4005 0.3682 0.4982 0.136 Uiso 0.912(7) 1 calc PR . 1
C03S C 0.5218(7) 0.3675(14) 0.4289(11) 0.192(10) Uani 0.912(7) 1 d PDU . 1
H03S H 0.5338 0.3718 0.3830 0.230 Uiso 0.912(7) 1 calc PR . 1
C04S C 0.4686(5) 0.3615(9) 0.4429(7) 0.190(9) Uani 0.912(7) 1 d PDU . 1
H04S H 0.4466 0.3514 0.4011 0.228 Uiso 0.912(7) 1 calc PR . 1
Cl81 Cl 0.5051(5) 0.3711(9) 0.5926(7) 0.103(14) Uani 0.088(7) 1 d PRD F -3
Cl82 Cl 0.5505(5) 0.3588(9) 0.4557(7) 0.21(4) Uani 0.088(7) 1 d PRD F -3
Cl83 Cl 0.4343(5) 0.3715(9) 0.4637(7) 0.114(14) Uani 0.088(7) 1 d PRD F 3
C8S C 0.4999(5) 0.4030(9) 0.5000(7) 0.114(14) Uani 0.088(7) 2 d SPRD . 3
H8S H 0.4999 0.4754 0.5000 0.136 Uiso 0.176(14) 2 d SPR F 3
C109 C 0.2766 0.0000 0.2720 0.050(7) Uani 0.35(2) 2 d SPD . 10
C110 C 0.2914 0.0214 0.3288 0.068(7) Uani 0.35(2) 1 d PD . 10
C118 C 0.3130 0.0000 0.3113 0.077(19) Uani 0.15(2) 2 d SPDU . 11
C117 C 0.2709 0.0319 0.2998 0.055(13) Uani 0.15(2) 1 d PDU . 11

loop_
_atom_site_aniso_label
_atom_site_aniso_U_11
_atom_site_aniso_U_22
_atom_site_aniso_U_33
_atom_site_aniso_U_23
_atom_site_aniso_U_13
_atom_site_aniso_U_12
Ni1 0.0241(4) 0.0269(4) 0.0405(5) 0.000 -0.0026(3) 0.000
N3 0.030(2) 0.031(3) 0.046(3) 0.000 -0.001(2) 0.000
N1 0.022(2) 0.030(2) 0.044(3) 0.000 -0.0017(19) 0.000
N2 0.0260(16) 0.0294(18) 0.050(2) -0.0006(16) -0.0018(15) 0.0003(14)
C8P 0.0267(19) 0.033(2) 0.044(2) 0.0000(18) -0.0011(16) -0.0002(17)
C6P 0.032(2) 0.031(2) 0.052(3) 0.0015(19) -0.0004(18) -0.0005(17)
C3P 0.029(2) 0.032(2) 0.054(3) -0.0045(19) -0.0032(18) -0.0007(17)
C1P 0.030(2) 0.037(2) 0.049(2) -0.003(2) -0.0068(18) -0.0013(18)
C2P 0.033(2) 0.036(2) 0.055(3) -0.005(2) -0.0060(19) -0.0035(19)
C7P 0.030(2) 0.035(2) 0.051(3) 0.004(2) 0.0003(17) 0.0072(18)
C9P 0.0261(19) 0.045(2) 0.044(2) 0.003(2) -0.0019(17) 0.0004(18)
C5P 0.036(2) 0.029(2) 0.066(3) 0.001(2) -0.003(2) 0.0025(18)
C4P 0.041(2) 0.033(2) 0.060(3) -0.004(2) -0.004(2) 0.002(2)
C12P 0.045(3) 0.034(2) 0.084(4) 0.003(3) -0.008(3) 0.006(2)
C16P 0.034(2) 0.045(3) 0.051(3) -0.002(2) -0.0072(19) 0.003(2)
C10P 0.036(2) 0.048(3) 0.053(3) 0.005(2) -0.008(2) 0.004(2)
C14P 0.061(3) 0.029(2) 0.093(4) -0.010(3) -0.018(3) -0.001(2)
C11P 0.045(3) 0.070(4) 0.088(4) 0.021(3) 0.007(3) 0.026(3)
C17P 0.050(3) 0.050(3) 0.064(3) -0.007(3) -0.022(2) 0.000(2)
C18P 0.083(4) 0.071(4) 0.061(4) -0.018(3) -0.018(3) 0.002(4)
C13P 0.055(3) 0.056(4) 0.106(5) -0.006(3) -0.008(3) 0.022(3)
C15P 0.104(6) 0.060(4) 0.105(6) -0.042(4) -0.019(5) 0.007(4)
C01A 0.23(3) 0.20(3) 0.16(2) -0.124(19) 0.07(2) 0.01(2)
C1A 0.24(3) 0.090(18) 0.21(3) -0.06(2) 0.00(3) -0.01(2)
C2A 0.16(2) 0.071(13) 0.18(2) 0.025(14) 0.007(19) 0.042(14)
C3A 0.17(2) 0.071(15) 0.19(2) 0.071(15) 0.02(2) 0.063(15)
C4A 0.23(3) 0.086(17) 0.26(3) 0.01(2) 0.07(2) 0.076(19)
C5A 0.20(2) 0.102(16) 0.22(2) -0.109(17) 0.11(2) -0.029(17)
C6A 0.23(3) 0.092(16) 0.25(3) -0.102(19) 0.02(2) 0.012(19)
C7A 0.19(2) 0.16(2) 0.16(2) -0.106(18) -0.04(2) -0.042(19)
C8A 0.20(2) 0.14(2) 0.19(2) -0.06(2) -0.11(2) -0.05(2)
C9A 0.17(2) 0.17(3) 0.17(3) -0.05(2) -0.02(2) -0.06(2)
C10A 0.131(18) 0.116(18) 0.21(2) -0.019(19) 0.009(19) 0.024(15)
C11A 0.118(17) 0.13(2) 0.16(2) 0.031(18) 0.017(18) 0.006(16)
C12A 0.154(19) 0.094(16) 0.130(18) 0.047(14) 0.065(16) 0.009(15)
C13A 0.119(18) 0.24(3) 0.18(2) 0.06(2) 0.065(17) 0.085(19)
C14A 0.040(8) 0.21(3) 0.22(2) 0.07(2) -0.002(14) 0.011(11)
C15A 0.24(3) 0.22(2) 0.129(19) -0.147(18) -0.02(2) -0.04(2)
C16A 0.083(12) 0.19(2) 0.102(13) -0.013(16) 0.034(11) -0.052(14)
C17A 0.070(11) 0.138(19) 0.17(2) -0.027(18) 0.010(13) -0.053(13)
C18A 0.086(14) 0.20(3) 0.111(16) -0.007(18) 0.062(12) -0.034(18)
C19A 0.121(16) 0.135(19) 0.069(12) -0.008(12) 0.045(11) -0.039(16)
C20A 0.18(2) 0.083(13) 0.099(14) 0.045(11) 0.049(15) -0.021(16)
C21A 0.129(18) 0.126(18) 0.097(15) 0.069(14) -0.022(15) 0.007(16)
C22A 0.079(12) 0.123(18) 0.17(2) 0.082(15) 0.005(13) 0.045(13)
C23A 0.106(16) 0.20(3) 0.19(2) 0.00(2) -0.091(15) -0.022(17)
C24A 0.123(19) 0.18(3) 0.24(3) 0.00(2) 0.066(19) 0.103(18)
C25A 0.050(12) 0.21(3) 0.20(2) 0.04(2) 0.004(16) 0.053(18)
C26A 0.088(14) 0.23(3) 0.15(2) 0.02(2) -0.037(15) 0.074(17)
C27A 0.096(14) 0.27(3) 0.062(11) 0.018(15) -0.039(10) 0.051(16)
C29A 0.139(14) 0.20(2) 0.073(8) 0.00(2) -0.013(9) -0.03(2)
C30A 0.117(10) 0.112(17) 0.049(6) -0.016(13) 0.009(6) 0.002(18)
C31A 0.20(2) 0.26(3) 0.16(2) -0.06(2) 0.103(19) 0.02(2)
C32A 0.14(2) 0.20(3) 0.14(2) 0.006(19) -0.087(17) -0.038(19)
C33A 0.079(9) 0.22(2) 0.130(13) 0.03(3) -0.037(9) 0.03(3)
C34A 0.061(8) 0.18(2) 0.144(14) 0.013(19) 0.018(9) -0.007(16)
C35A 0.107(16) 0.27(3) 0.123(17) 0.015(19) -0.080(14) -0.01(2)
C36A 0.075(13) 0.16(2) 0.21(2) 0.020(18) -0.066(17) -0.045(13)
C37A 0.20(2) 0.21(2) 0.044(8) -0.046(12) -0.015(13) -0.043(19)
C38A 0.094(13) 0.23(3) 0.24(2) 0.02(2) 0.060(16) 0.00(2)
C41A 0.22(2) 0.30(3) 0.122(16) 0.06(3) 0.082(16) 0.03(3)
C42A 0.141(14) 0.22(2) 0.074(9) 0.00(2) -0.055(10) -0.05(3)
C61F 0.113(18) 0.118(18) 0.23(3) 0.100(19) -0.007(18) -0.046(14)
C62F 0.15(2) 0.122(18) 0.18(2) 0.046(18) 0.020(19) 0.002(18)
C63F 0.23(3) 0.085(17) 0.23(3) 0.048(19) -0.03(2) -0.070(19)
C64F 0.21(3) 0.22(3) 0.23(3) 0.10(2) 0.03(3) 0.00(3)
C65F 0.24(3) 0.19(3) 0.20(3) 0.10(2) 0.08(2) -0.04(2)
C72F 0.23(2) 0.32(3) 0.062(9) 0.01(3) -0.010(15) 0.03(3)
C73F 0.26(3) 0.19(3) 0.116(19) 0.085(18) -0.06(2) 0.05(2)
C74F 0.23(3) 0.31(3) 0.17(2) 0.08(3) 0.10(2) -0.04(3)
C75F 0.19(2) 0.115(17) 0.121(16) 0.049(15) 0.018(16) 0.065(16)
C76F 0.055(9) 0.141(16) 0.124(14) -0.057(13) 0.025(9) 0.002(9)
C77F 0.15(2) 0.121(19) 0.24(3) -0.03(2) -0.06(2) -0.098(18)
C78F 0.15(2) 0.18(2) 0.15(2) -0.009(19) -0.087(18) -0.086(19)
C79F 0.13(2) 0.17(2) 0.24(3) 0.00(3) -0.05(2) -0.09(2)
C80F 0.16(2) 0.18(2) 0.29(3) 0.06(2) -0.02(2) -0.123(19)
C81F 0.15(2) 0.28(3) 0.26(3) 0.08(3) 0.09(2) -0.03(3)
C82F 0.21(3) 0.25(3) 0.063(12) 0.064(17) 0.037(15) 0.02(2)
C83F 0.127(16) 0.14(2) 0.119(17) 0.018(16) -0.034(14) 0.061(16)
C84F 0.070(11) 0.13(2) 0.121(13) -0.031(13) 0.050(9) -0.017(11)
C85F 0.17(2) 0.138(18) 0.098(16) -0.088(15) 0.058(15) -0.058(17)
C86F 0.17(2) 0.120(19) 0.130(18) -0.093(15) 0.062(19) -0.016(18)
C87F 0.19(2) 0.074(13) 0.143(18) -0.062(13) -0.017(18) -0.018(15)
C88F 0.21(3) 0.072(16) 0.19(2) -0.011(17) -0.06(2) -0.076(16)
C89F 0.26(3) 0.25(3) 0.16(2) 0.16(2) 0.06(2) -0.02(2)
C90F 0.26(3) 0.12(2) 0.19(3) 0.03(2) 0.03(3) 0.05(2)
C91F 0.12(2) 0.15(2) 0.124(19) -0.048(16) 0.066(16) 0.013(18)
C92F 0.27(3) 0.20(3) 0.16(2) 0.09(2) -0.02(3) 0.05(3)
C93F 0.16(2) 0.119(19) 0.18(2) -0.033(17) 0.08(2) 0.021(18)
C94F 0.19(3) 0.20(3) 0.11(2) -0.07(2) -0.065(19) -0.02(2)
C95F 0.18(2) 0.17(2) 0.103(16) 0.026(18) -0.027(18) 0.09(2)
C96F 0.15(2) 0.20(2) 0.081(13) 0.063(15) -0.043(13) 0.024(18)
C97F 0.18(2) 0.15(2) 0.14(2) -0.020(19) 0.023(19) 0.079(19)
C99F 0.23(3) 0.076(15) 0.16(2) -0.030(16) 0.07(2) -0.001(18)
Sc1 0.046(3) 0.045(3) 0.097(4) -0.001(2) 0.009(3) -0.013(2)
Sc2 0.072(7) 0.43(4) 0.185(13) -0.169(19) 0.037(7) -0.105(14)
Sc3 0.066(7) 0.182(15) 0.32(3) -0.075(16) -0.004(10) 0.039(7)
Sc4 0.062(5) 0.037(4) 0.065(5) -0.012(3) -0.005(4) 0.004(3)
Sc5 0.15(2) 0.127(17) 0.087(12) -0.021(10) 0.024(11) 0.080(16)
Sc6 0.14(3) 0.21(3) 0.074(18) 0.000 0.022(18) 0.000
C21S 0.093(13) 0.140(17) 0.071(10) 0.000 0.015(9) 0.000
C22S 0.069(11) 0.152(18) 0.091(13) 0.000 -0.039(10) 0.000
C23S 0.073(11) 0.170(19) 0.047(8) 0.000 0.007(7) 0.000
C24S 0.079(10) 0.132(15) 0.053(8) 0.000 0.031(7) 0.000
C25S 0.057(9) 0.116(15) 0.091(12) 0.000 -0.009(8) 0.000
C26S 0.062(10) 0.180(19) 0.053(8) 0.000 0.015(7) 0.000
Cl12 0.079(12) 0.111(12) 0.121(18) -0.009(8) 0.025(10) 0.002(7)
Cl11 0.079(12) 0.111(12) 0.121(18) -0.009(8) 0.025(10) 0.002(7)
Cl13 0.079(12) 0.111(12) 0.121(18) -0.009(8) 0.025(10) 0.002(7)
C01S 0.079(12) 0.111(12) 0.121(18) -0.009(8) 0.025(10) 0.002(7)
Cl23 0.054(6) 0.196(14) 0.052(6) 0.000 0.004(4) 0.000
Cl22 0.054(6) 0.196(14) 0.052(6) 0.000 0.004(4) 0.000
Cl21 0.054(6) 0.196(14) 0.052(6) 0.000 0.004(4) 0.000
C3S 0.054(6) 0.196(14) 0.052(6) 0.000 0.004(4) 0.000
C02S 0.057(7) 0.109(10) 0.168(14) 0.033(10) -0.035(7) -0.009(6)
C03S 0.144(18) 0.175(18) 0.27(2) -0.109(16) 0.146(16) -0.041(13)
C04S 0.134(16) 0.165(15) 0.26(2) -0.106(15) -0.066(15) 0.035(13)
Cl81 0.08(2) 0.15(3) 0.068(14) 0.050(16) -0.058(16) -0.06(2)
Cl82 0.041(17) 0.17(4) 0.42(12) -0.11(6) 0.05(4) -0.01(2)
Cl83 0.089(19) 0.14(3) 0.10(2) 0.00(2) -0.066(16) -0.044(19)
C8S 0.089(19) 0.14(3) 0.10(2) 0.00(2) -0.066(16) -0.044(19)
C109 0.067(15) 0.057(16) 0.025(11) 0.000 -0.001(9) 0.000
C110 0.053(12) 0.046(15) 0.105(15) -0.009(9) -0.005(9) 0.000(8)
C118 0.06(3) 0.10(4) 0.08(4) 0.000 0.05(3) 0.000
C117 0.050(19) 0.06(2) 0.05(3) 0.009(17) -0.022(15) 0.022(16)

loop_
_atom_type_symbol
_atom_type_description
_atom_type_scat_dispersion_real
_atom_type_scat_dispersion_imag
_atom_type_scat_source
C C 0.0033 0.0016 'International Tables Vol C Tables 4.2.6.8 and 6.1.1.4'
H H 0.0000 0.0000 'International Tables Vol C Tables 4.2.6.8 and 6.1.1.4'
N N 0.0061 0.0033 'International Tables Vol C Tables 4.2.6.8 and 6.1.1.4'
Sc Sc 0.2519 0.3716 'International Tables Vol C Tables 4.2.6.8 and 6.1.1.4'
Ni Ni 0.3393 1.1124 'International Tables Vol C Tables 4.2.6.8 and 6.1.1.4'
Cl Cl 0.1484 0.1585 'International Tables Vol C Tables 4.2.6.8 and 6.1.1.4'

loop_
_geom_angle_atom_site_label_1
_geom_angle_atom_site_label_2
_geom_angle_atom_site_label_3
_geom_angle
_geom_angle_site_symmetry_1
_geom_angle_site_symmetry_3
N2 Ni1 N2 177.8(2) . 6
N2 Ni1 N3 90.06(10) . .
N2 Ni1 N3 90.06(10) 6 .
N2 Ni1 N1 89.89(10) . .
N2 Ni1 N1 89.89(10) 6 .
N3 Ni1 N1 177.6(2) . .
C1P N3 C1P 104.6(5) . 6
C1P N3 Ni1 127.7(3) . .
C1P N3 Ni1 127.7(3) 6 .
C8P N1 C8P 105.2(5) 6 .
C8P N1 Ni1 127.3(2) 6 .
C8P N1 Ni1 127.3(2) . .
C6P N2 C3P 104.5(4) . .
C6P N2 Ni1 127.6(3) . .
C3P N2 Ni1 127.8(3) . .
N1 C8P C7P 125.8(4) . .
N1 C8P C9P 110.7(4) . .
C7P C8P C9P 123.5(4) . .
C7P C6P N2 125.6(4) . .
C7P C6P C5P 123.5(4) . .
N2 C6P C5P 110.8(4) . .
N2 C3P C2P 124.6(4) . .
N2 C3P C4P 111.3(4) . .
C2P C3P C4P 124.1(4) . .
N3 C1P C2P 125.3(4) . .
N3 C1P C16P 111.2(4) . .
C2P C1P C16P 123.4(4) . .
C1P C2P C3P 124.5(4) . .
C1P C2P H2P 117.8 . .
C3P C2P H2P 117.8 . .
C6P C7P C8P 123.7(4) . .
C6P C7P H7P 118.2 . .
C8P C7P H7P 118.2 . .
C9P C9P C8P 106.7(3) 6 .
C9P C9P C10P 128.8(3) 6 .
C8P C9P C10P 124.3(4) . .
C4P C5P C6P 107.1(4) . .
C4P C5P C12P 128.9(5) . .
C6P C5P C12P 124.0(4) . .
C5P C4P C3P 106.3(4) . .
C5P C4P C14P 129.6(5) . .
C3P C4P C14P 124.0(4) . .
C5P C12P C13P 112.7(5) . .
C5P C12P H12A 109.1 . .
C13P C12P H12A 109.1 . .
C5P C12P H12B 109.1 . .
C13P C12P H12B 109.1 . .
H12A C12P H12B 107.8 . .
C16P C16P C1P 106.4(3) 6 .
C16P C16P C17P 129.1(3) 6 .
C1P C16P C17P 124.4(4) . .
C9P C10P C11P 111.1(4) . .
C9P C10P H10A 109.4 . .
C11P C10P H10A 109.4 . .
C9P C10P H10B 109.4 . .
C11P C10P H10B 109.4 . .
H10A C10P H10B 108.0 . .
C4P C14P C15P 112.8(5) . .
C4P C14P H14A 109.0 . .
C15P C14P H14A 109.0 . .
C4P C14P H14B 109.0 . .
C15P C14P H14B 109.0 . .
H14A C14P H14B 107.8 . .
C10P C11P H11A 109.5 . .
C10P C11P H11B 109.5 . .
H11A C11P H11B 109.5 . .
C10P C11P H11C 109.5 . .
H11A C11P H11C 109.5 . .
H11B C11P H11C 109.5 . .
C16P C17P C18P 112.1(5) . .
C16P C17P H17A 109.2 . .
C18P C17P H17A 109.2 . .
C16P C17P H17B 109.2 . .
C18P C17P H17B 109.2 . .
H17A C17P H17B 107.9 . .
C17P C18P H18A 109.5 . .
C17P C18P H18B 109.5 . .
H18A C18P H18B 109.5 . .
C17P C18P H18C 109.5 . .
H18A C18P H18C 109.5 . .
H18B C18P H18C 109.5 . .
C12P C13P H13A 109.5 . .
C12P C13P H13B 109.5 . .
H13A C13P H13B 109.5 . .
C12P C13P H13C 109.5 . .
H13A C13P H13C 109.5 . .
H13B C13P H13C 109.5 . .
C14P C15P H15A 109.5 . .
C14P C15P H15B 109.5 . .
H15A C15P H15B 109.5 . .
C14P C15P H15C 109.5 . .
H15A C15P H15C 109.5 . .
H15B C15P H15C 109.5 . .
C5A C01A C31A 122(2) . .
C5A C01A C15A 109.1(9) . .
C31A C01A C15A 123(2) . .
C10A C1A C6A 114.4(18) . .
C10A C1A C2A 109.4(10) . .
C6A C1A C2A 124(2) . .
C10A C1A Sc1 62.6(9) . .
C6A C1A Sc1 90.2(12) . .
C2A C1A Sc1 80.9(8) . .
C12A C2A C1A 105.9(9) . .
C12A C2A C3A 119.5(17) . .
C1A C2A C3A 124.2(19) . .
C12A C2A Sc1 69.7(7) . .
C1A C2A Sc1 63.1(7) . .
C3A C2A Sc1 103.1(10) . .
C2A C3A C22A 118(2) . .
C2A C3A C4A 115(2) . .
C22A C3A C4A 120(2) . .
C24A C4A C3A 120(2) . .
C24A C4A C5A 113(3) . .
C3A C4A C5A 121(3) . .
C01A C5A C6A 107.4(9) . .
C01A C5A C4A 122.6(19) . .
C6A C5A C4A 115(2) . .
C1A C6A C5A 120(2) . .
C1A C6A C7A 121(2) . .
C5A C6A C7A 108.2(9) . .
C1A C6A Sc1 57.1(10) . .
C5A C6A Sc1 102.6(11) . .
C7A C6A Sc1 82.0(10) . .
C15A C7A C8A 124(2) . .
C15A C7A C6A 106.9(9) . .
C8A C7A C6A 120(2) . .
C15A C7A Sc1 106.4(10) . .
C8A C7A Sc1 70.6(13) . .
C6A C7A Sc1 65.4(9) . .
C9A C8A C32A 118(3) . .
C9A C8A C7A 114(2) . .
C32A C8A C7A 113(3) . .
C9A C8A Sc1 53.6(8) . .
C32A C8A Sc1 101.5(13) . .
C7A C8A Sc1 77.7(14) . .
C10A C9A C17A 109.3(10) . .
C10A C9A C8A 119.4(19) . .
C17A C9A C8A 123(2) . .
C10A C9A Sc1 61.9(10) . .
C17A C9A Sc1 83.0(8) . .
C8A C9A Sc1 94.4(10) . .
C1A C10A C9A 129.6(15) . .
C1A C10A C11A 108.1(10) . .
C9A C10A C11A 108.3(10) . .
C1A C10A Sc1 78.4(10) . .
C9A C10A Sc1 79.5(10) . .
C11A C10A Sc1 74.0(8) . .
C16A C11A C12A 130.5(13) . .
C16A C11A C10A 107.9(9) . .
C12A C11A C10A 107.9(9) . .
C16A C11A Sc1 83.9(10) . .
C12A C11A Sc1 81.2(9) . .
C10A C11A Sc1 65.2(8) . .
C11A C12A C2A 108.7(10) . .
C11A C12A C20A 115.9(16) . .
C2A C12A C20A 128.1(19) . .
C11A C12A Sc1 62.0(9) . .
C2A C12A Sc1 75.3(8) . .
C20A C12A Sc1 103.1(9) . .
C24A C13A C31A 125.9(18) . .
C24A C13A C38A 107.5(9) . .
C31A C13A C38A 116(2) . .
C38A C14A C25A 108.4(9) . .
C38A C14A C36A 123.3(18) . .
C25A C14A C36A 115.7(18) . .
C37A C15A C01A 121(2) . .
C37A C15A C7A 125(2) . .
C01A C15A C7A 108.4(9) . .
C11A C16A C17A 107.8(9) . .
C11A C16A C18A 112.4(14) . .
C17A C16A C18A 123.7(17) . .
C11A C16A Sc1 60.2(9) . .
C17A C16A Sc1 75.3(8) . .
C18A C16A Sc1 92.2(14) . .
C9A C17A C16A 106.6(9) . .
C9A C17A C34A 126.7(19) . .
C16A C17A C34A 117.5(16) . .
C9A C17A Sc1 62.4(7) . .
C16A C17A Sc1 70.0(8) . .
C34A C17A Sc1 105.5(12) . .
C84F C18A C19A 118(2) . .
C84F C18A C16A 113.7(19) . .
C19A C18A C16A 125.6(19) . .
C84F C18A Sc1 107(2) . .
C19A C18A Sc1 93.2(15) . .
C16A C18A Sc1 56.0(11) . .
C18A C19A C30A 117(2) . .
C18A C19A C20A 112.1(18) . .
C30A C19A C20A 121(2) . .
C12A C20A C21A 113(2) . .
C12A C20A C19A 121.1(17) . .
C21A C20A C19A 109.8(18) . .
C22A C21A C27A 107.2(9) . .
C22A C21A C20A 118(2) . .
C27A C21A C20A 128.8(19) . .
C3A C22A C26A 119.3(19) . .
C3A C22A C21A 122.9(19) . .
C26A C22A C21A 108.6(9) . .
C35A C23A C36A 120(2) . .
C35A C23A C78F 123(2) . .
C36A C23A C78F 108.8(9) . .
C4A C24A C25A 119(2) . .
C4A C24A C13A 122(2) . .
C25A C24A C13A 108.3(9) . .
C26A C25A C24A 121.2(19) . .
C26A C25A C14A 121(2) . .
C24A C25A C14A 108.3(9) . .
C22A C26A C25A 120.0(19) . .
C22A C26A C35A 107.9(9) . .
C25A C26A C35A 120(2) . .
C29A C27A C35A 127(2) . .
C29A C27A C21A 114(2) . .
C35A C27A C21A 107.8(9) . .
C30A C29A C94F 108.2(10) . .
C30A C29A C27A 126(2) . .
C94F C29A C27A 114(2) . .
C29A C30A C85F 107.3(10) . .
C29A C30A C19A 120(2) . .
C85F C30A C19A 122.0(19) . .
C41A C31A C01A 116(2) . .
C41A C31A C13A 122(2) . .
C01A C31A C13A 112(2) . .
C8A C32A C33A 118(2) . .
C8A C32A C42A 126(2) . .
C33A C32A C42A 108.5(9) . .
C34A C33A C83F 116.4(19) . .
C34A C33A C32A 123.1(19) . .
C83F C33A C32A 108.2(9) . .
C76F C34A C17A 119.6(18) . .
C76F C34A C33A 119(2) . .
C17A C34A C33A 111(2) . .
C23A C35A C27A 115(2) . .
C23A C35A C26A 122(2) . .
C27A C35A C26A 108.6(9) . .
C23A C36A C79F 107.7(9) . .
C23A C36A C14A 122.4(18) . .
C79F C36A C14A 118.0(18) . .
C72F C37A C15A 117(2) . .
C72F C37A C42A 119(2) . .
C15A C37A C42A 113(2) . .
C14A C38A C13A 107.6(9) . .
C14A C38A C81F 118.0(18) . .
C13A C38A C81F 125(2) . .
C31A C41A C74F 121(2) . .
C31A C41A C72F 120.7(18) . .
C74F C41A C72F 108.0(9) . .
C37A C42A C96F 121(2) . .
C37A C42A C32A 120(2) . .
C96F C42A C32A 107.0(9) . .
C65F C61F C63F 107.1(10) . .
C65F C61F C80F 128(2) . .
C63F C61F C80F 117(2) . .
C63F C62F C90F 130.8(14) . .
C63F C62F C64F 107.4(10) . .
C90F C62F C64F 108.2(9) . .
C62F C63F C88F 116.3(18) . .
C62F C63F C61F 108.8(10) . .
C88F C63F C61F 129(2) . .
C92F C64F C65F 129.4(16) . .
C92F C64F C62F 107.8(10) . .
C65F C64F C62F 108.5(10) . .
C89F C65F C61F 120(2) . .
C89F C65F C64F 119(2) . .
C61F C65F C64F 108.2(10) . .
C37A C72F C82F 120(2) . .
C37A C72F C41A 123(2) . .
C82F C72F C41A 108.8(9) . .
C92F C73F C96F 110(2) . .
C92F C73F C82F 119(2) . .
C96F C73F C82F 120(2) . .
C41A C74F C89F 107.1(9) . .
C41A C74F C81F 120(2) . .
C89F C74F C81F 122(2) . .
C90F C75F C92F 106.3(10) . .
C90F C75F C95F 119.3(19) . .
C92F C75F C95F 129(2) . .
C34A C76F C84F 120.4(17) . .
C34A C76F C97F 122.8(17) . .
C84F C76F C97F 108.0(9) . .
C88F C77F C78F 118(2) . .
C88F C77F C79F 126(2) . .
C78F C77F C79F 108.6(9) . .
C77F C78F C23A 107.4(9) . .
C77F C78F C94F 125(2) . .
C23A C78F C94F 117(2) . .
C80F C79F C77F 119(2) . .
C80F C79F C36A 125.3(18) . .
C77F C79F C36A 107.5(9) . .
C79F C80F C61F 117(2) . .
C79F C80F C81F 116.5(19) . .
C61F C80F C81F 114(2) . .
C38A C81F C74F 115(2) . .
C38A C81F C80F 118(2) . .
C74F C81F C80F 113(2) . .
C72F C82F C89F 108.7(9) . .
C72F C82F C73F 123(2) . .
C89F C82F C73F 118(2) . .
C95F C83F C33A 123.6(18) . .
C95F C83F C96F 121(2) . .
C33A C83F C96F 107.9(8) . .
C18A C84F C91F 118.2(18) . .
C18A C84F C76F 122.2(19) . .
C91F C84F C76F 107.8(9) . .
C91F C85F C86F 128(2) . .
C91F C85F C30A 116(2) . .
C86F C85F C30A 108.8(10) . .
C94F C86F C85F 108.0(10) . .
C94F C86F C87F 117(2) . .
C85F C86F C87F 125(3) . .
C86F C87F C99F 109(3) . .
C86F C87F C88F 125(3) . .
C99F C87F C88F 118(2) . .
C63F C88F C77F 111(2) . .
C63F C88F C87F 119.2(19) . .
C77F C88F C87F 115(2) . .
C65F C89F C82F 120(2) . .
C65F C89F C74F 122(2) . .
C82F C89F C74F 107.4(9) . .
C62F C90F C75F 108.5(10) . .
C62F C90F C99F 113.7(18) . .
C75F C90F C99F 128(2) . .
C85F C91F C84F 128(2) . .
C85F C91F C93F 114(2) . .
C84F C91F C93F 108.8(9) . .
C64F C92F C75F 109.2(10) . .
C64F C92F C73F 114.9(18) . .
C75F C92F C73F 123(2) . .
C91F C93F C97F 107.5(9) . .
C91F C93F C99F 121(2) . .
C97F C93F C99F 120(2) . .
C86F C94F C29A 107.7(10) . .
C86F C94F C78F 118(3) . .
C29A C94F C78F 123(2) . .
C83F C95F C97F 117(2) . .
C83F C95F C75F 108(2) . .
C97F C95F C75F 113(2) . .
C73F C96F C42A 116.8(19) . .
C73F C96F C83F 128(2) . .
C42A C96F C83F 108.4(9) . .
C95F C97F C76F 120(2) . .
C95F C97F C93F 126(2) . .
C76F C97F C93F 107.9(9) . .
C87F C99F C93F 123(3) . .
C87F C99F C90F 120(2) . .
C93F C99F C90F 112(3) . .
C10A Sc1 C11A 40.7(6) . .
C10A Sc1 C1A 38.9(6) . .
C11A Sc1 C1A 64.5(6) . .
C10A Sc1 C9A 38.7(6) . .
C11A Sc1 C9A 64.3(7) . .
C1A Sc1 C9A 70.6(9) . .
C10A Sc1 C12A 63.6(7) . .
C11A Sc1 C12A 36.8(5) . .
C1A Sc1 C12A 60.8(6) . .
C9A Sc1 C12A 98.0(8) . .
C10A Sc1 C16A 62.3(6) . .
C11A Sc1 C16A 35.9(5) . .
C1A Sc1 C16A 97.0(8) . .
C9A Sc1 C16A 59.7(6) . .
C12A Sc1 C16A 65.7(7) . .
C10A Sc1 C2A 62.7(6) . .
C11A Sc1 C2A 61.4(6) . .
C1A Sc1 C2A 36.0(5) . .
C9A Sc1 C2A 100.9(8) . .
C12A Sc1 C2A 35.0(5) . .
C16A Sc1 C2A 96.5(7) . .
C10A Sc1 C17A 61.0(6) . .
C11A Sc1 C17A 60.3(6) . .
C1A Sc1 C17A 99.4(9) . .
C9A Sc1 C17A 34.6(5) . .
C12A Sc1 C17A 96.4(8) . .
C16A Sc1 C17A 34.7(5) . .
C2A Sc1 C17A 118.4(8) . .
C10A Sc1 C6A 60.2(7) . .
C11A Sc1 C6A 95.4(7) . .
C1A Sc1 C6A 32.7(6) . .
C9A Sc1 C6A 73.4(9) . .
C12A Sc1 C6A 91.7(7) . .
C16A Sc1 C6A 122.3(7) . .
C2A Sc1 C6A 60.1(8) . .
C17A Sc1 C6A 108.0(8) . .
C10A Sc1 C8A 60.6(8) . .
C11A Sc1 C8A 95.1(8) . .
C1A Sc1 C8A 75.1(9) . .
C9A Sc1 C8A 32.0(6) . .
C12A Sc1 C8A 124.2(8) . .
C16A Sc1 C8A 89.5(7) . .
C2A Sc1 C8A 111.1(8) . .
C17A Sc1 C8A 57.5(7) . .
C6A Sc1 C8A 59.5(9) . .
C10A Sc1 C7A 67.9(8) . .
C11A Sc1 C7A 108.7(8) . .
C1A Sc1 C7A 59.8(8) . .
C9A Sc1 C7A 57.9(8) . .
C12A Sc1 C7A 120.3(8) . .
C16A Sc1 C7A 117.5(7) . .
C2A Sc1 C7A 92.1(8) . .
C17A Sc1 C7A 88.7(7) . .
C6A Sc1 C7A 32.5(5) . .
C8A Sc1 C7A 31.7(6) . .
C10A Sc1 C18A 92.0(9) . .
C11A Sc1 C18A 55.9(8) . .
C1A Sc1 C18A 119.9(9) . .
C9A Sc1 C18A 89.6(8) . .
C12A Sc1 C18A 67.3(7) . .
C16A Sc1 C18A 31.7(6) . .
C2A Sc1 C18A 102.2(8) . .
C17A Sc1 C18A 58.0(7) . .
C6A Sc1 C18A 151.2(9) . .
C8A Sc1 C18A 115.4(8) . .
C7A Sc1 C18A 146.6(8) . .
C22S C21S C26S 119.8(13) . .
C22S C21S H21S 120.1 . .
C26S C21S H21S 120.1 . .
C21S C22S C23S 121.8(14) . .
C21S C22S H22S 119.1 . .
C23S C22S H22S 119.1 . .
C24S C23S C22S 117.3(13) . .
C24S C23S H23S 121.4 . .
C22S C23S H23S 121.4 . .
C23S C24S C25S 122.2(12) . .
C23S C24S H24S 118.9 . .
C25S C24S H24S 118.9 . .
C26S C25S C24S 119.1(11) . .
C26S C25S H25S 120.5 . .
C24S C25S H25S 120.5 . .
C25S C26S C21S 119.8(10) . .
C25S C26S H26S 120.1 . .
C21S C26S H26S 120.1 . .
Cl12 Cl12 C01S 114.3 6_565 .
Cl12 Cl12 C01S 51.8 6_565 6_565
C01S Cl12 C01S 62.5 . 6_565
Cl11 Cl11 C01S 103.9 6_565 .
Cl13 Cl13 C01S 104.7 6_565 .
Cl11 C01S Cl13 111.2 . .
Cl11 C01S Cl12 111.2 . .
Cl13 C01S Cl12 111.2 . .
Cl11 C01S C01S 76.1 . 6_565
Cl13 C01S C01S 75.3 . 6_565
Cl12 C01S C01S 65.7 . 6_565
Cl11 C01S Cl12 104.4 . 6_565
Cl13 C01S Cl12 104.1 . 6_565
C01S C01S Cl12 51.8 6_565 6_565
Cl11 C01S H01S 107.7 . .
Cl13 C01S H01S 107.7 . .
Cl12 C01S H01S 107.7 . .
C01S C01S H01S 173.4 6_565 .
Cl12 C01S H01S 121.6 6_565 .
Cl11 C01S H3S 105.7 . .
Cl13 C01S H3S 109.2 . .
Cl12 C01S H3S 108.1 . .
C01S C01S H3S 173.7 6_565 .
Cl12 C01S H3S 122.0 6_565 .
C3S C3S Cl23 70.1 6_565 .
C3S C3S Cl22 70.1 6_565 .
Cl23 C3S Cl22 109.1 . .
C3S C3S Cl21 70.1 6_565 .
Cl23 C3S Cl21 109.1 . .
Cl22 C3S Cl21 109.0 . .
C3S C3S H01S 177.8 6_565 .
Cl23 C3S H01S 109.7 . .
Cl22 C3S H01S 108.0 . .
Cl21 C3S H01S 111.9 . .
C3S C3S H3S 179.8 6_565 .
Cl23 C3S H3S 109.7 . .
Cl22 C3S H3S 109.9 . .
Cl21 C3S H3S 110.0 . .
C04S C02S C03S 109.0(9) . 2_656
C04S C02S H02S 125.5 . .
C03S C02S H02S 125.5 2_656 .
C04S C03S C02S 112.2(14) . 2_656
C04S C03S H03S 123.9 . .
C02S C03S H03S 123.9 2_656 .
C02S C04S C03S 138.1(13) . .
C02S C04S H04S 110.9 . .
C03S C04S H04S 110.9 . .
Cl82 C8S Cl83 113.3 . .
Cl82 C8S Cl83 53.1(9) . 2_656
Cl83 C8S Cl83 149.57(19) . 2_656
Cl82 C8S Cl81 111.9 . .
Cl83 C8S Cl81 107.7 . .
Cl83 C8S Cl81 63.8(9) 2_656 .
Cl82 C8S H8S 112.9 . .
Cl83 C8S H8S 105.2 . .
Cl83 C8S H8S 105.2 2_656 .
Cl81 C8S H8S 105.2 . .
C110 C110 C109 74.0 6 .
C117 C118 C117 48.6 6 .
C117 C117 C118 65.7 6 .

loop_
_geom_bond_atom_site_label_1
_geom_bond_atom_site_label_2
_geom_bond_distance
_geom_bond_site_symmetry_2
Ni1 N2 1.964(4) .
Ni1 N2 1.964(4) 6
Ni1 N3 1.970(5) .
Ni1 N1 1.970(5) .
N3 C1P 1.369(5) .
N3 C1P 1.369(5) 6
N1 C8P 1.371(5) 6
N1 C8P 1.371(5) .
N2 C6P 1.375(6) .
N2 C3P 1.380(5) .
C8P C7P 1.375(6) .
C8P C9P 1.458(6) .
C6P C7P 1.367(6) .
C6P C5P 1.447(6) .
C3P C2P 1.384(6) .
C3P C4P 1.444(7) .
C1P C2P 1.372(7) .
C1P C16P 1.450(6) .
C2P H2P 0.9500 .
C7P H7P 0.9500 .
C9P C9P 1.343(10) 6
C9P C10P 1.497(6) .
C5P C4P 1.348(7) .
C5P C12P 1.506(7) .
C4P C14P 1.503(7) .
C12P C13P 1.523(8) .
C12P H12A 0.9900 .
C12P H12B 0.9900 .
C16P C16P 1.346(10) 6
C16P C17P 1.501(7) .
C10P C11P 1.536(8) .
C10P H10A 0.9900 .
C10P H10B 0.9900 .
C14P C15P 1.529(11) .
C14P H14A 0.9900 .
C14P H14B 0.9900 .
C11P H11A 0.9800 .
C11P H11B 0.9800 .
C11P H11C 0.9800 .
C17P C18P 1.536(9) .
C17P H17A 0.9900 .
C17P H17B 0.9900 .
C18P H18A 0.9800 .
C18P H18B 0.9800 .
C18P H18C 0.9800 .
C13P H13A 0.9800 .
C13P H13B 0.9800 .
C13P H13C 0.9800 .
C15P H15A 0.9800 .
C15P H15B 0.9800 .
C15P H15C 0.9800 .
C01A C5A 1.43(2) .
C01A C31A 1.44(3) .
C01A C15A 1.44(2) .
C1A C10A 1.339(17) .
C1A C6A 1.34(2) .
C1A C2A 1.377(16) .
C1A Sc1 2.086(19) .
C2A C12A 1.370(17) .
C2A C3A 1.38(3) .
C2A Sc1 2.311(18) .
C3A C22A 1.39(3) .
C3A C4A 1.50(3) .
C4A C24A 1.37(3) .
C4A C5A 1.52(3) .
C5A C6A 1.46(2) .
C6A C7A 1.467(19) .
C6A Sc1 2.48(2) .
C7A C15A 1.45(2) .
C7A C8A 1.45(3) .
C7A Sc1 2.70(3) .
C8A C9A 1.39(3) .
C8A C32A 1.40(3) .
C8A Sc1 2.61(2) .
C9A C10A 1.340(17) .
C9A C17A 1.350(18) .
C9A Sc1 2.11(2) .
C10A C11A 1.359(16) .
C10A Sc1 1.89(2) .
C11A C16A 1.351(16) .
C11A C12A 1.359(17) .
C11A Sc1 2.00(2) .
C12A C20A 1.39(3) .
C12A Sc1 2.241(18) .
C13A C24A 1.456(18) .
C13A C31A 1.46(3) .
C13A C38A 1.460(18) .
C14A C38A 1.444(17) .
C14A C25A 1.446(19) .
C14A C36A 1.46(2) .
C15A C37A 1.42(3) .
C16A C17A 1.389(17) .
C16A C18A 1.45(3) .
C16A Sc1 2.294(17) .
C17A C34A 1.41(3) .
C17A Sc1 2.36(2) .
C18A C84F 1.37(2) .
C18A C19A 1.43(3) .
C18A Sc1 2.76(3) .
C19A C30A 1.50(2) .
C19A C20A 1.55(3) .
C20A C21A 1.49(2) .
C21A C22A 1.44(2) .
C21A C27A 1.45(2) .
C22A C26A 1.42(2) .
C23A C35A 1.35(2) .
C23A C36A 1.41(2) .
C23A C78F 1.428(18) .
C24A C25A 1.43(2) .
C25A C26A 1.43(2) .
C26A C35A 1.43(2) .
C27A C29A 1.42(2) .
C27A C35A 1.423(17) .
C29A C30A 1.363(18) .
C29A C94F 1.380(19) .
C30A C85F 1.37(2) .
C31A C41A 1.41(3) .
C32A C33A 1.503(18) .
C32A C42A 1.507(18) .
C33A C34A 1.43(2) .
C33A C83F 1.487(19) .
C34A C76F 1.39(2) .
C36A C79F 1.430(17) .
C37A C72F 1.399(18) .
C37A C42A 1.49(2) .
C38A C81F 1.48(3) .
C41A C74F 1.451(19) .
C41A C72F 1.46(2) .
C42A C96F 1.50(2) .
C61F C65F 1.357(18) .
C61F C63F 1.381(18) .
C61F C80F 1.44(3) .
C62F C63F 1.346(17) .
C62F C90F 1.363(18) .
C62F C64F 1.366(18) .
C63F C88F 1.36(3) .
C64F C92F 1.348(18) .
C64F C65F 1.360(18) .
C65F C89F 1.29(4) .
C72F C82F 1.42(2) .
C73F C92F 1.39(3) .
C73F C96F 1.39(3) .
C73F C82F 1.49(3) .
C74F C89F 1.48(2) .
C74F C81F 1.51(3) .
C75F C90F 1.372(18) .
C75F C92F 1.382(18) .
C75F C95F 1.47(3) .
C76F C84F 1.426(19) .
C76F C97F 1.43(2) .
C77F C88F 1.37(3) .
C77F C78F 1.41(2) .
C77F C79F 1.43(2) .
C78F C94F 1.45(2) .
C79F C80F 1.40(3) .
C80F C81F 1.60(3) .
C82F C89F 1.46(2) .
C83F C95F 1.38(3) .
C83F C96F 1.512(19) .
C84F C91F 1.42(2) .
C85F C91F 1.27(2) .
C85F C86F 1.36(2) .
C86F C94F 1.36(2) .
C86F C87F 1.42(4) .
C87F C99F 1.45(3) .
C87F C88F 1.51(3) .
C90F C99F 1.45(3) .
C91F C93F 1.42(2) .
C93F C97F 1.43(2) .
C93F C99F 1.45(3) .
C95F C97F 1.42(2) .
Sc2 Sc2 1.62(5) 6
Sc3 Sc3 1.49(4) 6
Sc5 Sc5 2.32(6) 6
C21S C22S 1.363(15) .
C21S C26S 1.412(14) .
C21S H21S 0.9500 .
C22S C23S 1.436(16) .
C22S H22S 0.9500 .
C23S C24S 1.343(15) .
C23S H23S 0.9500 .
C24S C25S 1.439(15) .
C24S H24S 0.9500 .
C25S C26S 1.368(14) .
C25S H25S 0.9500 .
C26S H26S 0.9500 .
Cl12 Cl12 0.5451 6_565
Cl12 C01S 1.7762 .
Cl12 C01S 2.0609 6_565
Cl11 Cl11 1.1508 6_565
Cl11 C01S 1.7762 .
Cl13 Cl13 1.1005 6_565
Cl13 C01S 1.7762 .
C01S C01S 2.0043 6_565
C01S Cl12 2.0609 6_565
C01S H01S 1.0906 .
C01S H3S 0.7040 .
Cl23 C3S 1.7978 .
Cl23 C3S 1.7978 6_565
Cl22 C3S 1.7997 .
Cl22 C3S 1.7997 6_565
Cl21 C3S 1.8003 6_565
Cl21 C3S 1.8003 .
C3S C3S 1.2226 6_565
C3S H01S 1.4754 .
C3S H3S 1.0906 .
C02S C04S 1.369(17) .
C02S C03S 1.63(3) 2_656
C02S H02S 0.9500 .
C03S C04S 1.381(16) .
C03S C02S 1.63(3) 2_656
C03S H03S 0.9500 .
C04S H04S 0.9500 .
Cl81 C8S 1.8289 .
Cl82 C8S 1.7074 .
Cl83 C8S 1.7999 .
C8S Cl83 1.81(2) 2_656
C8S H8S 1.0876 .
C109 C110 1.1664 6
C109 C110 1.1664 .
C110 C110 0.6420 6
C118 C117 1.1640 6
C118 C117 1.1640 .
C117 C117 0.9588 6

loop_
_geom_torsion_atom_site_label_1
_geom_torsion_atom_site_label_2
_geom_torsion_atom_site_label_3
_geom_torsion_atom_site_label_4
_geom_torsion
_geom_torsion_site_symmetry_1
_geom_torsion_site_symmetry_4
N2 Ni1 N3 C1P 0.0(5) . .
N2 Ni1 N3 C1P -177.8(5) 6 .
N2 Ni1 N3 C1P 177.8(5) . 6
N2 Ni1 N3 C1P 0.0(5) 6 6
N2 Ni1 N1 C8P -176.0(5) . 6
N2 Ni1 N1 C8P 1.8(5) 6 6
N2 Ni1 N1 C8P -1.8(5) . .
N2 Ni1 N1 C8P 176.0(5) 6 .
N3 Ni1 N2 C6P -177.5(4) . .
N1 Ni1 N2 C6P 0.1(4) . .
N3 Ni1 N2 C3P 0.9(4) . .
N1 Ni1 N2 C3P 178.5(4) . .
C8P N1 C8P C7P 179.0(3) 6 .
Ni1 N1 C8P C7P 3.7(8) . .
C8P N1 C8P C9P -0.7(6) 6 .
Ni1 N1 C8P C9P -175.9(3) . .
C3P N2 C6P C7P -178.8(5) . .
Ni1 N2 C6P C7P -0.1(7) . .
C3P N2 C6P C5P -0.4(5) . .
Ni1 N2 C6P C5P 178.3(3) . .
C6P N2 C3P C2P 178.3(5) . .
Ni1 N2 C3P C2P -0.4(7) . .
C6P N2 C3P C4P 0.3(5) . .
Ni1 N2 C3P C4P -178.4(3) . .
C1P N3 C1P C2P -179.6(3) 6 .
Ni1 N3 C1P C2P -1.4(8) . .
C1P N3 C1P C16P -2.0(7) 6 .
Ni1 N3 C1P C16P 176.2(4) . .
N3 C1P C2P C3P 2.1(9) . .
C16P C1P C2P C3P -175.1(5) . .
N2 C3P C2P C1P -1.2(8) . .
C4P C3P C2P C1P 176.6(5) . .
N2 C6P C7P C8P 1.7(8) . .
C5P C6P C7P C8P -176.5(5) . .
N1 C8P C7P C6P -3.6(8) . .
C9P C8P C7P C6P 176.1(4) . .
N1 C8P C9P C9P 0.4(4) . 6
C7P C8P C9P C9P -179.2(4) . 6
N1 C8P C9P C10P 175.7(4) . .
C7P C8P C9P C10P -4.0(7) . .
C7P C6P C5P C4P 178.8(5) . .
N2 C6P C5P C4P 0.4(6) . .
C7P C6P C5P C12P 0.2(8) . .
N2 C6P C5P C12P -178.2(5) . .
C6P C5P C4P C3P -0.2(6) . .
C12P C5P C4P C3P 178.3(5) . .
C6P C5P C4P C14P -176.4(6) . .
C12P C5P C4P C14P 2.1(10) . .
N2 C3P C4P C5P 0.0(6) . .
C2P C3P C4P C5P -178.0(5) . .
N2 C3P C4P C14P 176.5(5) . .
C2P C3P C4P C14P -1.5(8) . .
C4P C5P C12P C13P -101.1(7) . .
C6P C5P C12P C13P 77.2(7) . .
N3 C1P C16P C16P 1.3(4) . 6
C2P C1P C16P C16P 178.9(4) . 6
N3 C1P C16P C17P -176.0(5) . .
C2P C1P C16P C17P 1.6(8) . .
C9P C9P C10P C11P 93.8(5) 6 .
C8P C9P C10P C11P -80.3(6) . .
C5P C4P C14P C15P 98.8(8) . .
C3P C4P C14P C15P -76.8(7) . .
C16P C16P C17P C18P -101.7(5) 6 .
C1P C16P C17P C18P 75.0(7) . .
C10A C1A C2A C12A 0.0(6) . .
C6A C1A C2A C12A -140.6(18) . .
Sc1 C1A C2A C12A -56.7(8) . .
C10A C1A C2A C3A 144.4(14) . .
C6A C1A C2A C3A 3.8(12) . .
Sc1 C1A C2A C3A 87.8(10) . .
C10A C1A C2A Sc1 56.6(9) . .
C6A C1A C2A Sc1 -83.9(15) . .
C12A C2A C3A C22A -8(2) . .
C1A C2A C3A C22A -148.0(17) . .
Sc1 C2A C3A C22A -81.9(19) . .
C12A C2A C3A C4A 141.4(16) . .
C1A C2A C3A C4A 1.4(11) . .
Sc1 C2A C3A C4A 67.5(13) . .
C2A C3A C4A C24A -154(2) . .
C22A C3A C4A C24A -6(3) . .
C2A C3A C4A C5A -3(2) . .
C22A C3A C4A C5A 145(2) . .
C31A C01A C5A C6A -153.6(19) . .
C15A C01A C5A C6A -0.5(9) . .
C31A C01A C5A C4A -16(3) . .
C15A C01A C5A C4A 137(2) . .
C24A C4A C5A C01A 19(3) . .
C3A C4A C5A C01A -134(2) . .
C24A C4A C5A C6A 154(2) . .
C3A C4A C5A C6A 1(3) . .
C10A C1A C6A C5A -145.6(16) . .
C2A C1A C6A C5A -7(2) . .
Sc1 C1A C6A C5A -85.9(14) . .
C10A C1A C6A C7A -5(2) . .
C2A C1A C6A C7A 133.5(17) . .
Sc1 C1A C6A C7A 54.4(18) . .
C10A C1A C6A Sc1 -59.8(12) . .
C2A C1A C6A Sc1 79.1(12) . .
C01A C5A C6A C1A 145.1(18) . .
C4A C5A C6A C1A 4(2) . .
C01A C5A C6A C7A 0.2(5) . .
C4A C5A C6A C7A -140.5(17) . .
C01A C5A C6A Sc1 85.9(11) . .
C4A C5A C6A Sc1 -54.9(18) . .
C1A C6A C7A C15A -144(2) . .
C5A C6A C7A C15A 0.1(5) . .
Sc1 C6A C7A C15A -100.7(11) . .
C1A C6A C7A C8A 3(2) . .
C5A C6A C7A C8A 147(2) . .
Sc1 C6A C7A C8A 46.7(16) . .
C1A C6A C7A Sc1 -43.6(16) . .
C5A C6A C7A Sc1 100.7(10) . .
C15A C7A C8A C9A 137(2) . .
C6A C7A C8A C9A -4(3) . .
Sc1 C7A C8A C9A 40.1(16) . .
C15A C7A C8A C32A 0(3) . .
C6A C7A C8A C32A -142(2) . .
Sc1 C7A C8A C32A -97.5(17) . .
C15A C7A C8A Sc1 97.2(18) . .
C6A C7A C8A Sc1 -44.6(14) . .
C32A C8A C9A C10A 144.0(19) . .
C7A C8A C9A C10A 9(3) . .
Sc1 C8A C9A C10A 60.0(12) . .
C32A C8A C9A C17A -0.5(11) . .
C7A C8A C9A C17A -135.9(19) . .
Sc1 C8A C9A C17A -84.5(10) . .
C32A C8A C9A Sc1 84.0(14) . .
C7A C8A C9A Sc1 -51(2) . .
C6A C1A C10A C9A 11(3) . .
C2A C1A C10A C9A -133.9(16) . .
Sc1 C1A C10A C9A -65.7(15) . .
C6A C1A C10A C11A 145.4(19) . .
C2A C1A C10A C11A 0.5(10) . .
Sc1 C1A C10A C11A 68.7(9) . .
C6A C1A C10A Sc1 76.7(17) . .
C2A C1A C10A Sc1 -68.3(9) . .
C17A C9A C10A C1A 135.7(16) . .
C8A C9A C10A C1A -13(3) . .
Sc1 C9A C10A C1A 65.2(15) . .
C17A C9A C10A C11A 1.3(11) . .
C8A C9A C10A C11A -147.5(18) . .
Sc1 C9A C10A C11A -69.1(9) . .
C17A C9A C10A Sc1 70.5(8) . .
C8A C9A C10A Sc1 -78.4(17) . .
C1A C10A C11A C16A -146.0(16) . .
C9A C10A C11A C16A -1.4(12) . .
Sc1 C10A C11A C16A -74.2(11) . .
C1A C10A C11A C12A -0.8(12) . .
C9A C10A C11A C12A 143.8(16) . .
Sc1 C10A C11A C12A 71.0(10) . .
C1A C10A C11A Sc1 -71.7(10) . .
C9A C10A C11A Sc1 72.8(11) . .
C16A C11A C12A C2A 135.2(18) . .
C10A C11A C12A C2A 0.8(10) . .
Sc1 C11A C12A C2A 61.1(8) . .
C16A C11A C12A C20A -17(2) . .
C10A C11A C12A C20A -151.9(16) . .
Sc1 C11A C12A C20A -91.6(14) . .
C16A C11A C12A Sc1 74.2(16) . .
C10A C11A C12A Sc1 -60.3(8) . .
C1A C2A C12A C11A -0.5(6) . .
C3A C2A C12A C11A -146.9(17) . .
Sc1 C2A C12A C11A -53.0(9) . .
C1A C2A C12A C20A 147.9(14) . .
C3A C2A C12A C20A 1(2) . .
Sc1 C2A C12A C20A 95.3(12) . .
C1A C2A C12A Sc1 52.6(7) . .
C3A C2A C12A Sc1 -93.9(15) . .
C5A C01A C15A C37A -153(2) . .
C31A C01A C15A C37A -1(3) . .
C5A C01A C15A C7A 0.5(11) . .
C31A C01A C15A C7A 153(2) . .
C8A C7A C15A C37A 6(3) . .
C6A C7A C15A C37A 152(2) . .
Sc1 C7A C15A C37A 83.5(19) . .
C8A C7A C15A C01A -146(2) . .
C6A C7A C15A C01A -0.3(9) . .
Sc1 C7A C15A C01A -69.0(12) . .
C12A C11A C16A C17A -133.6(18) . .
C10A C11A C16A C17A 0.9(10) . .
Sc1 C11A C16A C17A -60.6(9) . .
C12A C11A C16A C18A 6(3) . .
C10A C11A C16A C18A 140.7(19) . .
Sc1 C11A C16A C18A 79.2(18) . .
C12A C11A C16A Sc1 -73.0(16) . .
C10A C11A C16A Sc1 61.5(9) . .
C10A C9A C17A C16A -0.8(6) . .
C8A C9A C17A C16A 146.8(14) . .
Sc1 C9A C17A C16A 56.1(8) . .
C10A C9A C17A C34A -146.1(18) . .
C8A C9A C17A C34A 1.4(11) . .
Sc1 C9A C17A C34A -89.3(14) . .
C10A C9A C17A Sc1 -56.9(10) . .
C8A C9A C17A Sc1 90.7(10) . .
C11A C16A C17A C9A -0.1(6) . .
C18A C16A C17A C9A -134.2(18) . .
Sc1 C16A C17A C9A -51.5(7) . .
C11A C16A C17A C34A 149.0(19) . .
C18A C16A C17A C34A 15(2) . .
Sc1 C16A C17A C34A 97.6(16) . .
C11A C16A C17A Sc1 51.4(8) . .
C18A C16A C17A Sc1 -82.7(16) . .
C11A C16A C18A C84F -153(2) . .
C17A C16A C18A C84F -21(3) . .
Sc1 C16A C18A C84F -95(3) . .
C11A C16A C18A C19A 8(4) . .
C17A C16A C18A C19A 140(3) . .
Sc1 C16A C18A C19A 67(3) . .
C11A C16A C18A Sc1 -58.5(11) . .
C17A C16A C18A Sc1 73.7(13) . .
C84F C18A C19A C30A 7(4) . .
C16A C18A C19A C30A -154(2) . .
Sc1 C18A C19A C30A -104.2(19) . .
C84F C18A C19A C20A 152(3) . .
C16A C18A C19A C20A -9(4) . .
Sc1 C18A C19A C20A 41(2) . .
C11A C12A C20A C21A 147.7(14) . .
C2A C12A C20A C21A 1.3(11) . .
Sc1 C12A C20A C21A 82.7(10) . .
C11A C12A C20A C19A 15(2) . .
C2A C12A C20A C19A -132(2) . .
Sc1 C12A C20A C19A -50(2) . .
C18A C19A C20A C12A -3(3) . .
C30A C19A C20A C12A 140(2) . .
C18A C19A C20A C21A -137(2) . .
C30A C19A C20A C21A 6(3) . .
C12A C20A C21A C22A 2.6(10) . .
C19A C20A C21A C22A 140.9(18) . .
C12A C20A C21A C27A -147.2(17) . .
C19A C20A C21A C27A -9(3) . .
C2A C3A C22A C26A 155.1(16) . .
C4A C3A C22A C26A 7(3) . .
C2A C3A C22A C21A 12(2) . .
C4A C3A C22A C21A -135(2) . .
C27A C21A C22A C3A 146(2) . .
C20A C21A C22A C3A -10(2) . .
C27A C21A C22A C26A -0.1(5) . .
C20A C21A C22A C26A -155.9(14) . .
C3A C4A C24A C25A 2(3) . .
C5A C4A C24A C25A -150.7(18) . .
C3A C4A C24A C13A 142(2) . .
C5A C4A C24A C13A -11(3) . .
C31A C13A C24A C4A 0(3) . .
C38A C13A C24A C4A -144(2) . .
C31A C13A C24A C25A 143.2(19) . .
C38A C13A C24A C25A -0.1(5) . .
C4A C24A C25A C26A -1(3) . .
C13A C24A C25A C26A -146(2) . .
C4A C24A C25A C14A 145(2) . .
C13A C24A C25A C14A -0.1(5) . .
C38A C14A C25A C26A 146.2(19) . .
C36A C14A C25A C26A 3(2) . .
C38A C14A C25A C24A 0.4(9) . .
C36A C14A C25A C24A -143.1(19) . .
C3A C22A C26A C25A -6(3) . .
C21A C22A C26A C25A 142(2) . .
C3A C22A C26A C35A -147.6(18) . .
C21A C22A C26A C35A 0.0(5) . .
C24A C25A C26A C22A 3(3) . .
C14A C25A C26A C22A -138.8(18) . .
C24A C25A C26A C35A 140.0(18) . .
C14A C25A C26A C35A -1(2) . .
C22A C21A C27A C29A -147.3(18) . .
C20A C21A C27A C29A 5(3) . .
C22A C21A C27A C35A 0.2(10) . .
C20A C21A C27A C35A 152.5(19) . .
C35A C27A C29A C30A -137(2) . .
C21A C27A C29A C30A 2(3) . .
C35A C27A C29A C94F 1(2) . .
C21A C27A C29A C94F 141(2) . .
C94F C29A C30A C85F 0.3(11) . .
C27A C29A C30A C85F 140(2) . .
C94F C29A C30A C19A -144.4(18) . .
C27A C29A C30A C19A -5(3) . .
C18A C19A C30A C29A 142(2) . .
C20A C19A C30A C29A 0(3) . .
C18A C19A C30A C85F 2(3) . .
C20A C19A C30A C85F -140(2) . .
C5A C01A C31A C41A 150.9(18) . .
C15A C01A C31A C41A 2(3) . .
C5A C01A C31A C13A 4(2) . .
C15A C01A C31A C13A -145.6(18) . .
C24A C13A C31A C41A -140.0(17) . .
C38A C13A C31A C41A 0.6(10) . .
C24A C13A C31A C01A 5(2) . .
C38A C13A C31A C01A 145(2) . .
C9A C8A C32A C33A 4.4(17) . .
C7A C8A C32A C33A 141(2) . .
Sc1 C8A C32A C33A 59.2(17) . .
C9A C8A C32A C42A -141.0(17) . .
C7A C8A C32A C42A -5(3) . .
Sc1 C8A C32A C42A -86(2) . .
C8A C32A C33A C34A -10(2) . .
C42A C32A C33A C34A 140.9(15) . .
C8A C32A C33A C83F -150.7(17) . .
C42A C32A C33A C83F 0.1(4) . .
C9A C17A C34A C76F 138.6(16) . .
C16A C17A C34A C76F -4(2) . .
Sc1 C17A C34A C76F 72(2) . .
C9A C17A C34A C33A -6.0(18) . .
C16A C17A C34A C33A -148.1(15) . .
Sc1 C17A C34A C33A -72.9(14) . .
C83F C33A C34A C76F 3(2) . .
C32A C33A C34A C76F -134.8(19) . .
C83F C33A C34A C17A 147.8(16) . .
C32A C33A C34A C17A 10(2) . .
C36A C23A C35A C27A 143.4(17) . .
C78F C23A C35A C27A -1(3) . .
C36A C23A C35A C26A 8(3) . .
C78F C23A C35A C26A -136(2) . .
C29A C27A C35A C23A 1(3) . .
C21A C27A C35A C23A -141(2) . .
C29A C27A C35A C26A 142(2) . .
C21A C27A C35A C26A -0.2(12) . .
C22A C26A C35A C23A 138(3) . .
C25A C26A C35A C23A -4(3) . .
C22A C26A C35A C27A 0.1(10) . .
C25A C26A C35A C27A -141.8(19) . .
C35A C23A C36A C79F -149(3) . .
C78F C23A C36A C79F 0.3(5) . .
C35A C23A C36A C14A -7(3) . .
C78F C23A C36A C14A 142(2) . .
C38A C14A C36A C23A -136.1(18) . .
C25A C14A C36A C23A 1(2) . .
C38A C14A C36A C79F 2(3) . .
C25A C14A C36A C79F 139.7(15) . .
C01A C15A C37A C72F 0(3) . .
C7A C15A C37A C72F -149(2) . .
C01A C15A C37A C42A 143.2(18) . .
C7A C15A C37A C42A -6(3) . .
C25A C14A C38A C13A -0.5(11) . .
C36A C14A C38A C13A 140(2) . .
C25A C14A C38A C81F -148(2) . .
C36A C14A C38A C81F -8(3) . .
C24A C13A C38A C14A 0.4(9) . .
C31A C13A C38A C14A -147.0(13) . .
C24A C13A C38A C81F 145(2) . .
C31A C13A C38A C81F -2(2) . .
C01A C31A C41A C74F -144(2) . .
C13A C31A C41A C74F -0.2(10) . .
C01A C31A C41A C72F -2(3) . .
C13A C31A C41A C72F 141.6(15) . .
C72F C37A C42A C96F 5(3) . .
C15A C37A C42A C96F -137.3(19) . .
C72F C37A C42A C32A 143.5(19) . .
C15A C37A C42A C32A 1(2) . .
C8A C32A C42A C37A 5(2) . .
C33A C32A C42A C37A -143.5(16) . .
C8A C32A C42A C96F 148(2) . .
C33A C32A C42A C96F 0.3(4) . .
C90F C62F C63F C88F 21(3) . .
C64F C62F C63F C88F 156.0(18) . .
C90F C62F C63F C61F -134.5(18) . .
C64F C62F C63F C61F 0.2(6) . .
C65F C61F C63F C62F 0.4(6) . .
C80F C61F C63F C62F 153.2(17) . .
C65F C61F C63F C88F -151.2(18) . .
C80F C61F C63F C88F 1.6(18) . .
C63F C62F C64F C92F -144.8(17) . .
C90F C62F C64F C92F 0.7(13) . .
C63F C62F C64F C65F -0.8(11) . .
C90F C62F C64F C65F 144.8(18) . .
C63F C61F C65F C89F 141(2) . .
C80F C61F C65F C89F -8(3) . .
C63F C61F C65F C64F -0.8(11) . .
C80F C61F C65F C64F -150(2) . .
C92F C64F C65F C89F -8(3) . .
C62F C64F C65F C89F -141(2) . .
C92F C64F C65F C61F 134.7(19) . .
C62F C64F C65F C61F 1.0(13) . .
C15A C37A C72F C82F 144(2) . .
C42A C37A C72F C82F 3(3) . .
C15A C37A C72F C41A -1(3) . .
C42A C37A C72F C41A -141.5(17) . .
C31A C41A C72F C37A 2(3) . .
C74F C41A C72F C37A 148(2) . .
C31A C41A C72F C82F -146.5(19) . .
C74F C41A C72F C82F -0.2(5) . .
C31A C41A C74F C89F 146.4(15) . .
C72F C41A C74F C89F 0.4(9) . .
C31A C41A C74F C81F 1(2) . .
C72F C41A C74F C81F -144.7(18) . .
C17A C34A C76F C84F -1(2) . .
C33A C34A C76F C84F 141.2(16) . .
C17A C34A C76F C97F -144.1(18) . .
C33A C34A C76F C97F -2(2) . .
C88F C77F C78F C23A -151.8(16) . .
C79F C77F C78F C23A 1.0(11) . .
C88F C77F C78F C94F -8(3) . .
C79F C77F C78F C94F 145(2) . .
C35A C23A C78F C77F 147(3) . .
C36A C23A C78F C77F -0.8(10) . .
C35A C23A C78F C94F -1(3) . .
C36A C23A C78F C94F -148(2) . .
C88F C77F C79F C80F -0.6(13) . .
C78F C77F C79F C80F -150.8(15) . .
C88F C77F C79F C36A 149.4(14) . .
C78F C77F C79F C36A -0.9(9) . .
C23A C36A C79F C80F 148(2) . .
C14A C36A C79F C80F 4(3) . .
C23A C36A C79F C77F 0.4(5) . .
C14A C36A C79F C77F -143.5(19) . .
C77F C79F C80F C61F 0.4(14) . .
C36A C79F C80F C61F -143.7(19) . .
C77F C79F C80F C81F 140(2) . .
C36A C79F C80F C81F -4(3) . .
C65F C61F C80F C79F 145.3(18) . .
C63F C61F C80F C79F -0.9(14) . .
C65F C61F C80F C81F 4(3) . .
C63F C61F C80F C81F -142(2) . .
C14A C38A C81F C74F 144.7(17) . .
C13A C38A C81F C74F 3(3) . .
C14A C38A C81F C80F 8(4) . .
C13A C38A C81F C80F -134(2) . .
C41A C74F C81F C38A -3(3) . .
C89F C74F C81F C38A -143(2) . .
C41A C74F C81F C80F 137(2) . .
C89F C74F C81F C80F -3(3) . .
C79F C80F C81F C38A -2(4) . .
C61F C80F C81F C38A 139(3) . .
C79F C80F C81F C74F -140(2) . .
C61F C80F C81F C74F 1(3) . .
C37A C72F C82F C89F -149(2) . .
C41A C72F C82F C89F -0.1(5) . .
C37A C72F C82F C73F -5(2) . .
C41A C72F C82F C73F 144(2) . .
C92F C73F C82F C72F -140(2) . .
C96F C73F C82F C72F -1(3) . .
C92F C73F C82F C89F 1(3) . .
C96F C73F C82F C89F 140(2) . .
C34A C33A C83F C95F 5(3) . .
C32A C33A C83F C95F 149(2) . .
C34A C33A C83F C96F -144.3(13) . .
C32A C33A C83F C96F -0.5(8) . .
C19A C18A C84F C91F -8(4) . .
C16A C18A C84F C91F 154.4(19) . .
Sc1 C18A C84F C91F 94.8(16) . .
C19A C18A C84F C76F -146.7(18) . .
C16A C18A C84F C76F 16(4) . .
Sc1 C18A C84F C76F -44(2) . .
C34A C76F C84F C18A -6(3) . .
C97F C76F C84F C18A 142(3) . .
C34A C76F C84F C91F -148.6(17) . .
C97F C76F C84F C91F -0.3(5) . .
C29A C30A C85F C91F -153(2) . .
C19A C30A C85F C91F -9(2) . .
C29A C30A C85F C86F -0.3(6) . .
C19A C30A C85F C86F 143.4(19) . .
C91F C85F C86F C94F 148(2) . .
C30A C85F C86F C94F 0.2(6) . .
C91F C85F C86F C87F 3(3) . .
C30A C85F C86F C87F -145(2) . .
C94F C86F C87F C99F -149(2) . .
C85F C86F C87F C99F -6(3) . .
C94F C86F C87F C88F -2(3) . .
C85F C86F C87F C88F 141(2) . .
C62F C63F C88F C77F -151.5(16) . .
C61F C63F C88F C77F -1.6(14) . .
C62F C63F C88F C87F -13(3) . .
C61F C63F C88F C87F 137(2) . .
C78F C77F C88F C63F 148.7(16) . .
C79F C77F C88F C63F 1.0(10) . .
C78F C77F C88F C87F 9(3) . .
C79F C77F C88F C87F -139.0(19) . .
C86F C87F C88F C63F -141(2) . .
C99F C87F C88F C63F 3(3) . .
C86F C87F C88F C77F -5(3) . .
C99F C87F C88F C77F 140(2) . .
C61F C65F C89F C82F -134.4(19) . .
C64F C65F C89F C82F 3(3) . .
C61F C65F C89F C74F 5(3) . .
C64F C65F C89F C74F 143.0(19) . .
C72F C82F C89F C65F 145(2) . .
C73F C82F C89F C65F -1(3) . .
C72F C82F C89F C74F 0.4(9) . .
C73F C82F C89F C74F -145.5(19) . .
C41A C74F C89F C65F -144(2) . .
C81F C74F C89F C65F 0(3) . .
C41A C74F C89F C82F -0.5(11) . .
C81F C74F C89F C82F 144.0(19) . .
C63F C62F C90F C75F 134.0(19) . .
C64F C62F C90F C75F -0.5(11) . .
C63F C62F C90F C99F -15(3) . .
C64F C62F C90F C99F -149(2) . .
C92F C75F C90F C62F 0.2(6) . .
C95F C75F C90F C62F -156(2) . .
C92F C75F C90F C99F 143(2) . .
C95F C75F C90F C99F -13(3) . .
C86F C85F C91F C84F -139(2) . .
C30A C85F C91F C84F 8(3) . .
C86F C85F C91F C93F 4(3) . .
C30A C85F C91F C93F 150.7(17) . .
C18A C84F C91F C85F 1(3) . .
C76F C84F C91F C85F 145(2) . .
C18A C84F C91F C93F -144(3) . .
C76F C84F C91F C93F 0.4(10) . .
C65F C64F C92F C75F -134.6(19) . .
C62F C64F C92F C75F -0.6(11) . .
C65F C64F C92F C73F 8(3) . .
C62F C64F C92F C73F 141.9(19) . .
C90F C75F C92F C64F 0.3(6) . .
C95F C75F C92F C64F 154(2) . .
C90F C75F C92F C73F -138.7(18) . .
C95F C75F C92F C73F 15(2) . .
C96F C73F C92F C64F -146.6(15) . .
C82F C73F C92F C64F -4(2) . .
C96F C73F C92F C75F -9.7(17) . .
C82F C73F C92F C75F 133(2) . .
C85F C91F C93F C97F -150(2) . .
C84F C91F C93F C97F -0.3(12) . .
C85F C91F C93F C99F -7(3) . .
C84F C91F C93F C99F 143(2) . .
C85F C86F C94F C29A 0.0(11) . .
C87F C86F C94F C29A 149(2) . .
C85F C86F C94F C78F -145(2) . .
C87F C86F C94F C78F 4(3) . .
C30A C29A C94F C86F -0.2(13) . .
C27A C29A C94F C86F -145(2) . .
C30A C29A C94F C78F 143(2) . .
C27A C29A C94F C78F -2(3) . .
C77F C78F C94F C86F 1(3) . .
C23A C78F C94F C86F 142(2) . .
C77F C78F C94F C29A -139(3) . .
C23A C78F C94F C29A 3(3) . .
C33A C83F C95F C97F -14(3) . .
C96F C83F C95F C97F 132(2) . .
C33A C83F C95F C75F -143.3(19) . .
C96F C83F C95F C75F 2.4(18) . .
C90F C75F C95F C83F 140.7(17) . .
C92F C75F C95F C83F -10(2) . .
C90F C75F C95F C97F 9(3) . .
C92F C75F C95F C97F -142(2) . .
C92F C73F C96F C42A 150.9(16) . .
C82F C73F C96F C42A 9(3) . .
C92F C73F C96F C83F 3.3(10) . .
C82F C73F C96F C83F -139(2) . .
C37A C42A C96F C73F -11(2) . .
C32A C42A C96F C73F -154.2(15) . .
C37A C42A C96F C83F 142.5(15) . .
C32A C42A C96F C83F -0.6(8) . .
C95F C83F C96F C73F 0.0(11) . .
C33A C83F C96F C73F 150.4(15) . .
C95F C83F C96F C42A -149.7(18) . .
C33A C83F C96F C42A 0.7(9) . .
C83F C95F C97F C76F 14(3) . .
C75F C95F C97F C76F 141(2) . .
C83F C95F C97F C93F -135(2) . .
C75F C95F C97F C93F -7(3) . .
C34A C76F C97F C95F -6(3) . .
C84F C76F C97F C95F -154(2) . .
C34A C76F C97F C93F 147.5(18) . .
C84F C76F C97F C93F 0.1(5) . .
C91F C93F C97F C95F 152(2) . .
C99F C93F C97F C95F 9(3) . .
C91F C93F C97F C76F 0.1(10) . .
C99F C93F C97F C76F -143(2) . .
C86F C87F C99F C93F 3(3) . .
C88F C87F C99F C93F -147(2) . .
C86F C87F C99F C90F 152(2) . .
C88F C87F C99F C90F 3(4) . .
C91F C93F C99F C87F 4(4) . .
C97F C93F C99F C87F 142(2) . .
C91F C93F C99F C90F -148(2) . .
C97F C93F C99F C90F -10(3) . .
C62F C90F C99F C87F 2(3) . .
C75F C90F C99F C87F -140(2) . .
C62F C90F C99F C93F 155(2) . .
C75F C90F C99F C93F 13(3) . .
C1A C10A Sc1 C11A 112.9(10) . .
C9A C10A Sc1 C11A -112.7(10) . .
C9A C10A Sc1 C1A 134.4(14) . .
C11A C10A Sc1 C1A -112.9(10) . .
C1A C10A Sc1 C9A -134.4(14) . .
C11A C10A Sc1 C9A 112.7(10) . .
C1A C10A Sc1 C12A 75.3(8) . .
C9A C10A Sc1 C12A -150.2(11) . .
C11A C10A Sc1 C12A -37.5(6) . .
C1A C10A Sc1 C16A 150.4(11) . .
C9A C10A Sc1 C16A -75.2(8) . .
C11A C10A Sc1 C16A 37.5(6) . .
C1A C10A Sc1 C2A 36.0(6) . .
C9A C10A Sc1 C2A 170.4(12) . .
C11A C10A Sc1 C2A -76.9(7) . .
C1A C10A Sc1 C17A -170.0(11) . .
C9A C10A Sc1 C17A -35.6(6) . .
C11A C10A Sc1 C17A 77.1(7) . .
C1A C10A Sc1 C6A -33.5(11) . .
C9A C10A Sc1 C6A 101.0(13) . .
C11A C10A Sc1 C6A -146.3(10) . .
C1A C10A Sc1 C8A -103.1(12) . .
C9A C10A Sc1 C8A 31.3(11) . .
C11A C10A Sc1 C8A 144.0(10) . .
C1A C10A Sc1 C7A -68.7(11) . .
C9A C10A Sc1 C7A 65.7(11) . .
C11A C10A Sc1 C7A 178.4(9) . .
C1A C10A Sc1 C18A 138.7(10) . .
C9A C10A Sc1 C18A -86.8(11) . .
C11A C10A Sc1 C18A 25.9(8) . .
C16A C11A Sc1 C10A 113.0(9) . .
C12A C11A Sc1 C10A -114.4(9) . .
C16A C11A Sc1 C1A 152.9(10) . .
C12A C11A Sc1 C1A -74.5(8) . .
C10A C11A Sc1 C1A 39.9(7) . .
C16A C11A Sc1 C9A 73.2(8) . .
C12A C11A Sc1 C9A -154.2(10) . .
C10A C11A Sc1 C9A -39.8(7) . .
C16A C11A Sc1 C12A -132.6(12) . .
C10A C11A Sc1 C12A 114.4(9) . .
C12A C11A Sc1 C16A 132.6(12) . .
C10A C11A Sc1 C16A -113.0(9) . .
C16A C11A Sc1 C2A -166.6(11) . .
C12A C11A Sc1 C2A -34.0(6) . .
C10A C11A Sc1 C2A 80.4(7) . .
C16A C11A Sc1 C17A 34.2(6) . .
C12A C11A Sc1 C17A 166.8(10) . .
C10A C11A Sc1 C17A -78.8(7) . .
C16A C11A Sc1 C6A 141.8(10) . .
C12A C11A Sc1 C6A -85.6(10) . .
C10A C11A Sc1 C6A 28.9(9) . .
C16A C11A Sc1 C8A 82.1(10) . .
C12A C11A Sc1 C8A -145.3(10) . .
C10A C11A Sc1 C8A -30.9(9) . .
C16A C11A Sc1 C7A 111.4(10) . .
C12A C11A Sc1 C7A -116.0(10) . .
C10A C11A Sc1 C7A -1.6(9) . .
C16A C11A Sc1 C18A -35.3(8) . .
C12A C11A Sc1 C18A 97.3(10) . .
C10A C11A Sc1 C18A -148.2(9) . .
C6A C1A Sc1 C10A -118(2) . .
C2A C1A Sc1 C10A 117.5(10) . .
C10A C1A Sc1 C11A -41.8(7) . .
C6A C1A Sc1 C11A -159.4(17) . .
C2A C1A Sc1 C11A 75.7(8) . .
C10A C1A Sc1 C9A 28.2(8) . .
C6A C1A Sc1 C9A -89.4(17) . .
C2A C1A Sc1 C9A 145.7(10) . .
C10A C1A Sc1 C12A -83.2(8) . .
C6A C1A Sc1 C12A 159.2(19) . .
C2A C1A Sc1 C12A 34.3(6) . .
C10A C1A Sc1 C16A -26.1(10) . .
C6A C1A Sc1 C16A -143.7(16) . .
C2A C1A Sc1 C16A 91.3(10) . .
C10A C1A Sc1 C2A -117.5(10) . .
C6A C1A Sc1 C2A 125(2) . .
C10A C1A Sc1 C17A 8.8(10) . .
C6A C1A Sc1 C17A -108.8(17) . .
C2A C1A Sc1 C17A 126.3(11) . .
C10A C1A Sc1 C6A 118(2) . .
C2A C1A Sc1 C6A -125(2) . .
C10A C1A Sc1 C8A 61.4(10) . .
C6A C1A Sc1 C8A -56.2(16) . .
C2A C1A Sc1 C8A 178.9(11) . .
C10A C1A Sc1 C7A 91.7(12) . .
C6A C1A Sc1 C7A -25.9(14) . .
C2A C1A Sc1 C7A -150.9(13) . .
C10A C1A Sc1 C18A -49.5(12) . .
C6A C1A Sc1 C18A -167.1(15) . .
C2A C1A Sc1 C18A 67.9(13) . .
C17A C9A Sc1 C10A -116.3(10) . .
C8A C9A Sc1 C10A 121(2) . .
C10A C9A Sc1 C11A 41.9(8) . .
C17A C9A Sc1 C11A -74.4(8) . .
C8A C9A Sc1 C11A 163.1(18) . .
C10A C9A Sc1 C1A -28.4(8) . .
C17A C9A Sc1 C1A -144.8(10) . .
C8A C9A Sc1 C1A 92.7(18) . .
C10A C9A Sc1 C12A 26.7(10) . .
C17A C9A Sc1 C12A -89.7(10) . .
C8A C9A Sc1 C12A 147.8(16) . .
C10A C9A Sc1 C16A 82.4(8) . .
C17A C9A Sc1 C16A -33.9(6) . .
C8A C9A Sc1 C16A -156(2) . .
C10A C9A Sc1 C2A -8.7(10) . .
C17A C9A Sc1 C2A -125.0(11) . .
C8A C9A Sc1 C2A 112.5(17) . .
C10A C9A Sc1 C17A 116.3(10) . .
C8A C9A Sc1 C17A -123(2) . .
C10A C9A Sc1 C6A -62.7(11) . .
C17A C9A Sc1 C6A -179.0(11) . .
C8A C9A Sc1 C6A 58.5(17) . .
C10A C9A Sc1 C8A -121(2) . .
C17A C9A Sc1 C8A 123(2) . .
C10A C9A Sc1 C7A -94.3(13) . .
C17A C9A Sc1 C7A 149.4(14) . .
C8A C9A Sc1 C7A 26.9(15) . .
C10A C9A Sc1 C18A 93.7(11) . .
C17A C9A Sc1 C18A -22.6(11) . .
C8A C9A Sc1 C18A -145.1(17) . .
C11A C12A Sc1 C10A 41.6(7) . .
C2A C12A Sc1 C10A -79.5(8) . .
C20A C12A Sc1 C10A 154.2(17) . .
C2A C12A Sc1 C11A -121.0(10) . .
C20A C12A Sc1 C11A 112.6(18) . .
C11A C12A Sc1 C1A 85.7(9) . .
C2A C12A Sc1 C1A -35.3(6) . .
C20A C12A Sc1 C1A -161.7(18) . .
C11A C12A Sc1 C9A 23.3(9) . .
C2A C12A Sc1 C9A -97.7(10) . .
C20A C12A Sc1 C9A 135.9(15) . .
C11A C12A Sc1 C16A -28.2(7) . .
C2A C12A Sc1 C16A -149.2(9) . .
C20A C12A Sc1 C16A 84.4(15) . .
C11A C12A Sc1 C2A 121.0(10) . .
C20A C12A Sc1 C2A -126.4(19) . .
C11A C12A Sc1 C17A -11.6(9) . .
C2A C12A Sc1 C17A -132.6(10) . .
C20A C12A Sc1 C17A 101.1(15) . .
C11A C12A Sc1 C6A 96.8(10) . .
C2A C12A Sc1 C6A -24.2(11) . .
C20A C12A Sc1 C6A -150.6(16) . .
C11A C12A Sc1 C8A 43.2(12) . .
C2A C12A Sc1 C8A -77.8(13) . .
C20A C12A Sc1 C8A 155.8(15) . .
C11A C12A Sc1 C7A 80.6(11) . .
C2A C12A Sc1 C7A -40.4(12) . .
C20A C12A Sc1 C7A -166.8(14) . .
C11A C12A Sc1 C18A -62.9(10) . .
C2A C12A Sc1 C18A 176.1(11) . .
C20A C12A Sc1 C18A 49.7(15) . .
C11A C16A Sc1 C10A -42.7(7) . .
C17A C16A Sc1 C10A 78.2(8) . .
C18A C16A Sc1 C10A -157.4(14) . .
C17A C16A Sc1 C11A 121.0(9) . .
C18A C16A Sc1 C11A -114.7(16) . .
C11A C16A Sc1 C1A -24.5(9) . .
C17A C16A Sc1 C1A 96.5(10) . .
C18A C16A Sc1 C1A -139.2(13) . .
C11A C16A Sc1 C9A -87.2(9) . .
C17A C16A Sc1 C9A 33.8(6) . .
C18A C16A Sc1 C9A 158.2(16) . .
C11A C16A Sc1 C12A 28.9(7) . .
C17A C16A Sc1 C12A 149.9(9) . .
C18A C16A Sc1 C12A -85.7(13) . .
C11A C16A Sc1 C2A 11.8(9) . .
C17A C16A Sc1 C2A 132.7(10) . .
C18A C16A Sc1 C2A -102.9(13) . .
C11A C16A Sc1 C17A -121.0(9) . .
C18A C16A Sc1 C17A 124.4(16) . .
C11A C16A Sc1 C6A -46.7(12) . .
C17A C16A Sc1 C6A 74.2(13) . .
C18A C16A Sc1 C6A -161.4(14) . .
C11A C16A Sc1 C8A -99.4(10) . .
C17A C16A Sc1 C8A 21.6(10) . .
C18A C16A Sc1 C8A 146.0(13) . .
C11A C16A Sc1 C7A -84.0(12) . .
C17A C16A Sc1 C7A 37.0(12) . .
C18A C16A Sc1 C7A 161.3(13) . .
C11A C16A Sc1 C18A 114.7(16) . .
C17A C16A Sc1 C18A -124.4(16) . .
C12A C2A Sc1 C10A 82.2(9) . .
C1A C2A Sc1 C10A -38.9(7) . .
C3A C2A Sc1 C10A -160.9(17) . .
C12A C2A Sc1 C11A 35.8(7) . .
C1A C2A Sc1 C11A -85.3(9) . .
C3A C2A Sc1 C11A 152.7(17) . .
C12A C2A Sc1 C1A 121.1(10) . .
C3A C2A Sc1 C1A -122(2) . .
C12A C2A Sc1 C9A 88.3(10) . .
C1A C2A Sc1 C9A -32.8(10) . .
C3A C2A Sc1 C9A -154.8(16) . .
C1A C2A Sc1 C12A -121.1(10) . .
C3A C2A Sc1 C12A 116.9(19) . .
C12A C2A Sc1 C16A 28.0(9) . .
C1A C2A Sc1 C16A -93.1(10) . .
C3A C2A Sc1 C16A 144.9(15) . .
C12A C2A Sc1 C17A 56.4(12) . .
C1A C2A Sc1 C17A -64.7(12) . .
C3A C2A Sc1 C17A 173.3(15) . .
C12A C2A Sc1 C6A 151.8(12) . .
C1A C2A Sc1 C6A 30.7(11) . .
C3A C2A Sc1 C6A -91.3(16) . .
C12A C2A Sc1 C8A 119.9(11) . .
C1A C2A Sc1 C8A -1.2(11) . .
C3A C2A Sc1 C8A -123.2(16) . .
C12A C2A Sc1 C7A 146.0(10) . .
C1A C2A Sc1 C7A 24.9(11) . .
C3A C2A Sc1 C7A -97.1(16) . .
C12A C2A Sc1 C18A -3.7(11) . .
C1A C2A Sc1 C18A -124.7(12) . .
C3A C2A Sc1 C18A 113.3(16) . .
C9A C17A Sc1 C10A 39.8(7) . .
C16A C17A Sc1 C10A -82.4(8) . .
C34A C17A Sc1 C10A 163.5(17) . .
C9A C17A Sc1 C11A 86.9(9) . .
C16A C17A Sc1 C11A -35.3(6) . .
C34A C17A Sc1 C11A -149.4(16) . .
C9A C17A Sc1 C1A 33.5(10) . .
C16A C17A Sc1 C1A -88.7(9) . .
C34A C17A Sc1 C1A 157.2(15) . .
C16A C17A Sc1 C9A -122.2(9) . .
C34A C17A Sc1 C9A 123.7(19) . .
C9A C17A Sc1 C12A 94.8(10) . .
C16A C17A Sc1 C12A -27.4(9) . .
C34A C17A Sc1 C12A -141.5(15) . .
C9A C17A Sc1 C16A 122.2(9) . .
C34A C17A Sc1 C16A -114.1(18) . .
C9A C17A Sc1 C2A 66.1(12) . .
C16A C17A Sc1 C2A -56.1(11) . .
C34A C17A Sc1 C2A -170.2(14) . .
C9A C17A Sc1 C6A 1.0(11) . .
C16A C17A Sc1 C6A -121.2(10) . .
C34A C17A Sc1 C6A 124.7(15) . .
C9A C17A Sc1 C8A -32.0(12) . .
C16A C17A Sc1 C8A -154.2(12) . .
C34A C17A Sc1 C8A 91.7(16) . .
C9A C17A Sc1 C7A -25.6(11) . .
C16A C17A Sc1 C7A -147.8(10) . .
C34A C17A Sc1 C7A 98.1(16) . .
C9A C17A Sc1 C18A 153.0(12) . .
C16A C17A Sc1 C18A 30.8(10) . .
C34A C17A Sc1 C18A -83.3(15) . .
C1A C6A Sc1 C10A 40.0(14) . .
C5A C6A Sc1 C10A 157.6(15) . .
C7A C6A Sc1 C10A -95.4(15) . .
C1A C6A Sc1 C11A 18.6(16) . .
C5A C6A Sc1 C11A 136.3(12) . .
C7A C6A Sc1 C11A -116.7(12) . .
C5A C6A Sc1 C1A 118(2) . .
C7A C6A Sc1 C1A -135(2) . .
C1A C6A Sc1 C9A 79.8(17) . .
C5A C6A Sc1 C9A -162.6(14) . .
C7A C6A Sc1 C9A -55.6(13) . .
C1A C6A Sc1 C12A -18.1(16) . .
C5A C6A Sc1 C12A 99.6(13) . .
C7A C6A Sc1 C12A -153.4(12) . .
C1A C6A Sc1 C16A 44.0(19) . .
C5A C6A Sc1 C16A 161.7(11) . .
C7A C6A Sc1 C16A -91.4(11) . .
C1A C6A Sc1 C2A -33.8(13) . .
C5A C6A Sc1 C2A 83.9(14) . .
C7A C6A Sc1 C2A -169.2(14) . .
C1A C6A Sc1 C17A 79.2(17) . .
C5A C6A Sc1 C17A -163.2(12) . .
C7A C6A Sc1 C17A -56.2(12) . .
C1A C6A Sc1 C8A 111.3(18) . .
C5A C6A Sc1 C8A -131.0(14) . .
C7A C6A Sc1 C8A -24.0(13) . .
C1A C6A Sc1 C7A 135(2) . .
C5A C6A Sc1 C7A -107.0(9) . .
C1A C6A Sc1 C18A 24(3) . .
C5A C6A Sc1 C18A 141.3(15) . .
C7A C6A Sc1 C18A -111.8(15) . .
C9A C8A Sc1 C10A -37.9(15) . .
C32A C8A Sc1 C10A -154(2) . .
C7A C8A Sc1 C10A 95.3(18) . .
C9A C8A Sc1 C11A -15.3(17) . .
C32A C8A Sc1 C11A -131.1(18) . .
C7A C8A Sc1 C11A 117.9(17) . .
C9A C8A Sc1 C1A -77.2(18) . .
C32A C8A Sc1 C1A 166.9(19) . .
C7A C8A Sc1 C1A 56.0(17) . .
C32A C8A Sc1 C9A -116(3) . .
C7A C8A Sc1 C9A 133(3) . .
C9A C8A Sc1 C12A -40(2) . .
C32A C8A Sc1 C12A -155.4(16) . .
C7A C8A Sc1 C12A 93.6(17) . .
C9A C8A Sc1 C16A 20.2(17) . .
C32A C8A Sc1 C16A -95.7(19) . .
C7A C8A Sc1 C16A 153.4(17) . .
C9A C8A Sc1 C2A -76.5(18) . .
C32A C8A Sc1 C2A 167.6(17) . .
C7A C8A Sc1 C2A 56.7(18) . .
C9A C8A Sc1 C17A 34.6(13) . .
C32A C8A Sc1 C17A -81(2) . .
C7A C8A Sc1 C17A 167.8(19) . .
C9A C8A Sc1 C6A -109(2) . .
C32A C8A Sc1 C6A 136(2) . .
C7A C8A Sc1 C6A 24.6(13) . .
C9A C8A Sc1 C7A -133(3) . .
C32A C8A Sc1 C7A 111(3) . .
C9A C8A Sc1 C18A 39.2(19) . .
C32A C8A Sc1 C18A -77(2) . .
C7A C8A Sc1 C18A 172.4(16) . .
C15A C7A Sc1 C10A 170.2(14) . .
C8A C7A Sc1 C10A -69.4(17) . .
C6A C7A Sc1 C10A 68.7(13) . .
C15A C7A Sc1 C11A 171.3(12) . .
C8A C7A Sc1 C11A -68.3(17) . .
C6A C7A Sc1 C11A 69.8(12) . .
C15A C7A Sc1 C1A 127.5(13) . .
C8A C7A Sc1 C1A -112.1(19) . .
C6A C7A Sc1 C1A 26.0(12) . .
C15A C7A Sc1 C9A -147.6(17) . .
C8A C7A Sc1 C9A -27.1(15) . .
C6A C7A Sc1 C9A 111.0(16) . .
C15A C7A Sc1 C12A 132.6(14) . .
C8A C7A Sc1 C12A -106.9(16) . .
C6A C7A Sc1 C12A 31.2(13) . .
C15A C7A Sc1 C16A -150.8(12) . .
C8A C7A Sc1 C16A -30.3(19) . .
C6A C7A Sc1 C16A 107.8(11) . .
C15A C7A Sc1 C2A 110.8(13) . .
C8A C7A Sc1 C2A -128.7(17) . .
C6A C7A Sc1 C2A 9.4(12) . .
C15A C7A Sc1 C17A -130.8(13) . .
C8A C7A Sc1 C17A -10.3(16) . .
C6A C7A Sc1 C17A 127.8(12) . .
C15A C7A Sc1 C6A 101.4(10) . .
C8A C7A Sc1 C6A -138(2) . .
C15A C7A Sc1 C8A -120(2) . .
C6A C7A Sc1 C8A 138(2) . .
C15A C7A Sc1 C18A -133.0(14) . .
C8A C7A Sc1 C18A -13(3) . .
C6A C7A Sc1 C18A 125.6(15) . .
C84F C18A Sc1 C10A 127.7(16) . .
C19A C18A Sc1 C10A -111.7(16) . .
C16A C18A Sc1 C10A 19.9(13) . .
C84F C18A Sc1 C11A 147.8(18) . .
C19A C18A Sc1 C11A -91.6(16) . .
C16A C18A Sc1 C11A 40.0(11) . .
C84F C18A Sc1 C1A 156.2(16) . .
C19A C18A Sc1 C1A -83.1(18) . .
C16A C18A Sc1 C1A 48.5(15) . .
C84F C18A Sc1 C9A 89.0(17) . .
C19A C18A Sc1 C9A -150.3(17) . .
C16A C18A Sc1 C9A -18.7(13) . .
C84F C18A Sc1 C12A -172.1(18) . .
C19A C18A Sc1 C12A -51.5(15) . .
C16A C18A Sc1 C12A 80.1(14) . .
C84F C18A Sc1 C16A 107.7(19) . .
C19A C18A Sc1 C16A -132(2) . .
C84F C18A Sc1 C2A -169.9(15) . .
C19A C18A Sc1 C2A -49.2(17) . .
C16A C18A Sc1 C2A 82.4(13) . .
C84F C18A Sc1 C17A 74.1(15) . .
C19A C18A Sc1 C17A -165.3(19) . .
C16A C18A Sc1 C17A -33.6(10) . .
C84F C18A Sc1 C6A 142(2) . .
C19A C18A Sc1 C6A -98(2) . .
C16A C18A Sc1 C6A 34(2) . .
C84F C18A Sc1 C8A 69.5(18) . .
C19A C18A Sc1 C8A -169.9(15) . .
C16A C18A Sc1 C8A -38.3(15) . .
C84F C18A Sc1 C7A 77(2) . .
C19A C18A Sc1 C7A -162.7(16) . .
C16A C18A Sc1 C7A -31(2) . .
C26S C21S C22S C23S 0.000(2) . .
C21S C22S C23S C24S 0.000(1) . .
C22S C23S C24S C25S 0.000(1) . .
C23S C24S C25S C26S 0.000(1) . .
C24S C25S C26S C21S 0.000(1) . .
C22S C21S C26S C25S 0.000(2) . .
Cl11 Cl11 C01S Cl13 -67.8 6_565 .
Cl11 Cl11 C01S Cl12 56.6 6_565 .
Cl11 Cl11 C01S C01S 0.0 6_565 6_565
Cl11 Cl11 C01S Cl12 43.9 6_565 6_565
Cl13 Cl13 C01S Cl11 68.4 6_565 .
Cl13 Cl13 C01S Cl12 -56.1 6_565 .
Cl13 Cl13 C01S C01S 0.0 6_565 6_565
Cl13 Cl13 C01S Cl12 -43.5 6_565 6_565
Cl12 Cl12 C01S Cl11 -62.8 6_565 .
C01S Cl12 C01S Cl11 -62.8 6_565 .
Cl12 Cl12 C01S Cl13 61.7 6_565 .
C01S Cl12 C01S Cl13 61.7 6_565 .
Cl12 Cl12 C01S C01S 0.0 6_565 6_565
C01S Cl12 C01S Cl12 0.0 6_565 6_565
C3S Cl23 C3S Cl22 -59.5 6_565 .
C3S Cl23 C3S Cl21 59.5 6_565 .
C3S Cl22 C3S Cl23 59.5 6_565 .
C3S Cl22 C3S Cl21 -59.6 6_565 .
C3S Cl21 C3S Cl23 -59.5 6_565 .
C3S Cl21 C3S Cl22 59.6 6_565 .
C03S C02S C04S C03S -9(3) 2_656 .
C02S C03S C04S C02S 11(3) 2_656 .
